data_7135818
loop_
_publ_author_name
'Goswami, Santu'
'Sarkar, Subham'
'Chakraborty, Akash'
'Mandal, Chhotan'
'Panda, Sourav'
'Mallick, Dibyendu'
'Mukherjee, Debabrata'

_publ_section_title
;
 N-Heterocyclic Olefin-Based Dianionic [OArCH2NHOArO]2- and Neutral
 [MeOArCH2NHOArOMe] O,C,O&#x2019;-Pincer Ligands.
;
_journal_name_full 'Chemical Communications'
_journal_paper_doi 10.1039/D6CC02436J
_journal_year 2026
_chemical_formula_moiety 'C73 H114 K3 N4 O8, 2(C4 H8 O)'
_chemical_formula_sum 'C81 H130 K3 N4 O10'
_chemical_formula_weight 1437.18
_space_group_crystal_system triclinic
_space_group_IT_number 2
_space_group_name_Hall '-P 1'
_space_group_name_H-M_alt 'P -1'
_atom_sites_solution_hydrogens mixed
_atom_sites_solution_primary direct
_audit_creation_date 2026-03-26
_audit_creation_method
;FinalCif V156 by Daniel Kratzert, Freiburg 2026, 
https://dkratzert.de/finalcif.html
;
_audit_update_record
;
2026-03-27 deposited with the CCDC.	2026-05-19 downloaded from the CCDC.
;
_cell_angle_alpha 92.178(2)
_cell_angle_beta 105.282(2)
_cell_angle_gamma 95.822(2)
_cell_formula_units_Z 2
_cell_length_a 13.4375(3)
_cell_length_b 16.7453(4)
_cell_length_c 19.3647(5)
_cell_measurement_reflns_used 22194
_cell_measurement_temperature 105(7)
_cell_measurement_theta_max 67.7300
_cell_measurement_theta_min 2.3640
_cell_volume 4172.07(18)
_computing_cell_refinement 'CrysAlisPro 1.171.41.115a (Rigaku OD, 2021)'
_computing_data_collection 'CrysAlisPro 1.171.41.115a (Rigaku OD, 2021)'
_computing_data_reduction 'CrysAlisPro 1.171.41.115a (Rigaku OD, 2021)'
_computing_molecular_graphics 'Olex2 1.5 (Dolomanov et al., 2009)'
_computing_publication_material 'Olex2 1.5 (Dolomanov et al., 2009)'
_computing_structure_refinement 'SHELXL 2025/1 (Sheldrick, 2015)'
_computing_structure_solution 'SHELXT 2018/2 (Sheldrick, 2018)'
_diffrn_ambient_environment N~2~
_diffrn_ambient_temperature 105(7)
_diffrn_detector 'Hybrid Pixel Array Detector'
_diffrn_detector_area_resol_mean 10.0000
_diffrn_detector_type HyPix3000
_diffrn_measured_fraction_theta_full 0.985
_diffrn_measured_fraction_theta_max 0.967
_diffrn_measurement_details
;
List of Runs (angles in degrees, time in seconds):

  # Type    Start    End  Width  t~exp~   \w     \q     \k     \f   Frames
#--------------------------------------------------------------------------
  1  \w    -85.00 -11.00   0.50    2.86    --  -40.58 124.00 -85.00  148
  2  \w   -109.00 -56.00   0.50    2.86    --  -40.58-149.00  31.00  106
  3  \w   -104.00 -25.00   0.50    2.86    --  -40.58 149.00  78.00  158
  4  \w     33.00  89.00   0.50    2.86    --   40.58-124.00-164.00  112
  5  \w     46.00 106.00   0.50    2.86    --   40.58-149.00  31.00  120
  6  \w   -150.00 -56.00   0.50   11.44    --  -82.50-149.00  31.00  188
  7  \w    -85.00 -18.00   0.50   11.44    --  -82.50 124.00 -85.00  134
  8  \w   -147.00 -73.00   0.50   11.44    --  -82.50-124.00-164.00  148
  9  \w   -104.00 -25.00   0.50   11.44    --  -82.50 149.00  78.00  158
 10  \w     95.00 161.00   0.50   11.44    --   96.35 124.00 -85.00  132
 11  \w     33.00 111.00   0.50   11.44    --   96.35-124.00-164.00  156
 12  \w     46.00 129.00   0.50   11.44    --   96.35-149.00  31.00  166
 13  \w     78.00 165.00   0.50   11.44    --   96.35 149.00  78.00  174
 14  \w   -109.00 -14.00   0.50    2.86    --  -40.58 -77.00-150.00  190
 15  \w    -43.00  26.00   0.50    2.86    --  -40.58  38.00   0.00  138
 16  \w    -24.00  35.00   0.50    2.86    --  -40.58  12.00 150.00  118
 17  \w    -24.00  35.00   0.50    2.86    --  -40.58  12.00 -60.00  118
 18  \w    -31.00  30.00   0.50    2.86    --  -40.58  25.00 -90.00  122
 19  \w    -24.00  35.00   0.50    2.86    --  -40.58  12.00-180.00  118
 20  \w   -109.00 -14.00   0.50    2.86    --  -40.58 -77.00  90.00  190
 21  \w    -24.00  35.00   0.50    2.86    --  -40.58  12.00-120.00  118
 22  \w    -78.00   4.00   0.50    2.86    --  -40.58 104.00   0.00  164
 23  \w     13.00  43.00   0.50    2.86    --   40.58  81.00 -83.09   60
 24  \w     12.00  43.00   0.50    2.86    --   40.58  83.00  24.36   62
 25  \w    -29.00  31.00   0.50    2.86    --   40.58 -25.00-120.00  120
 26  \w      8.00  42.00   0.50    2.86    --   40.58  92.00 -51.55   68
 27  \w     22.00 107.00   0.50    2.86    --   40.58  50.00 150.00  170
 28  \w      9.00  43.00   0.50    2.86    --   40.58  90.00  -2.17   68
 29  \w     10.00  43.00   0.50    2.86    --   40.58  87.00  60.13   66
 30  \w     18.00  78.00   0.50    2.86    --   40.58-104.00  90.00  120
 31  \w    -47.00 -15.00   0.50   11.44    --  -82.50  42.00 -30.00   64
 32  \w   -149.00 -73.00   0.50   11.44    --  -82.50 -50.00-150.00  152
 33  \w    -46.00 -16.00   0.50   11.44    --  -82.50  42.00 -90.00   60
 34  \w    -47.00 -16.00   0.50   11.44    --  -82.50  42.00  60.00   62
 35  \w    -46.00 -18.00   0.50   11.44    --  -82.50  42.00  30.00   56
 36  \w    -42.00 -16.00   0.50   11.44    --  -82.50  42.00 150.00   52
 37  \w   -148.00 -67.00   0.50   11.44    --  -82.50 -77.00 -90.00  162
 38  \w     42.00  67.00   0.50   11.44    --   96.35 -77.00 -30.00   50
 39  \w     85.00 164.00   0.50   11.44    --   96.35  33.00 -60.00  158
 40  \w    140.00 165.00   0.50   11.44    --   96.35 145.00-120.00   50
 41  \w    102.00 127.00   0.50   11.44    --   96.35 -87.00-180.00   50
 42  \w     26.00  71.00   0.50   11.44    --   96.35 -87.00-180.00   90
 43  \w     82.00 114.00   0.50   11.44    --   96.35 145.00-120.00   64
 44  \w    127.00 152.00   0.50   11.44    --   96.35  42.00  90.00   50
 45  \w     60.00  95.00   0.50   11.44    --   96.35-117.00  90.00   70
 46  \w     30.00  56.00   0.50   11.44    --   96.35 -50.00   0.00   52
 47  \w     35.00 110.00   0.50   11.44    --   96.35-117.00  30.00  150
 48  \w     31.00  57.00   0.50   11.44    --   96.35 -50.00 150.00   52
 49  \w     82.00 142.00   0.50   11.44    --   96.35 145.00-150.00  120
 50  \w     30.00  57.00   0.50   11.44    --   96.35 -50.00 -90.00   54
 51  \w     80.00 125.00   0.50   11.44    --   96.35  42.00  90.00   90
 52  \w     37.00  74.00   0.50   11.44    --   96.35 -77.00   0.00   74
 53  \w     32.00  58.00   0.50   11.44    --   96.35 -59.00 -90.00   52
 54  \w     46.00 127.00   0.50   11.44    --   96.35-145.00 -90.00  162
 55  \w     30.00  68.00   0.50   11.44    --   96.35 -59.00  30.00   76
 56  \w     33.00 109.00   0.50   11.44    --   96.35-117.00 -90.00  152
 57  \w     28.00  58.00   0.50   11.44    --   96.35 -59.00 120.00   60
 58  \w     30.00  55.00   0.50   11.44    --   96.35 -50.00-120.00   50
 59  \w     81.00 166.00   0.50   11.44    --   96.35  25.00   0.00  170
 60  \w    140.00 165.00   0.50   11.44    --   96.35 145.00   0.00   50
 61  \w     99.00 129.00   0.50   11.44    --   96.35 117.00 -60.00   60
 62  \w     34.00  83.00   0.50   11.44    --   96.35 -68.00-120.00   98
 63  \w     93.00 119.00   0.50   11.44    --   96.35 145.00   0.00   52
 64  \w     81.00 163.00   0.50   11.44    --   96.35  25.00  60.00  164
 65  \w    112.00 143.00   0.50   11.44    --   96.35  33.00 150.00   62
 66  \w     46.00 126.00   0.50   11.44    --   96.35-145.00-180.00  160
 67  \w    137.00 164.00   0.50   11.44    --   96.35  25.00  30.00   54
 68  \w     49.00 110.00   0.50   11.44    --   96.35-117.00 120.00  122
 69  \w     51.00  82.00   0.50   11.44    --   96.35 -68.00  90.00   62
 70  \w     85.00 111.00   0.50   11.44    --   96.35  25.00  30.00   52
 71  \w     80.00 105.00   0.50   11.44    --   96.35 -77.00 -30.00   50
 72  \w     34.00  62.00   0.50   11.44    --   96.35 -68.00-150.00   56
 73  \w    105.00 143.00   0.50   11.44    --   96.35  96.00 -30.00   76
;
_diffrn_measurement_device 'four-circle diffractometer'
_diffrn_measurement_device_type 'XtaLAB Synergy, Dualflex, HyPix3000'
_diffrn_measurement_method '\w scans'
_diffrn_orient_matrix_type 'CrysAlisPro convention (1999,Acta A55,543-557)'
_diffrn_orient_matrix_UB_11 -0.0638988000
_diffrn_orient_matrix_UB_12 0.0588076000
_diffrn_orient_matrix_UB_13 -0.0473655000
_diffrn_orient_matrix_UB_21 0.0158794000
_diffrn_orient_matrix_UB_22 -0.0430242000
_diffrn_orient_matrix_UB_23 -0.0673755000
_diffrn_orient_matrix_UB_31 -0.0999061000
_diffrn_orient_matrix_UB_32 -0.0572855000
_diffrn_orient_matrix_UB_33 -0.0070442000
_diffrn_radiation_monochromator mirror
_diffrn_radiation_probe x-ray
_diffrn_radiation_type 'Cu K\a'
_diffrn_radiation_wavelength 1.54184
_diffrn_reflns_av_R_equivalents 0.0468
_diffrn_reflns_av_unetI/netI 0.0429
_diffrn_reflns_Laue_measured_fraction_full 0.985
_diffrn_reflns_Laue_measured_fraction_max 0.967
_diffrn_reflns_limit_h_max 14
_diffrn_reflns_limit_h_min -16
_diffrn_reflns_limit_k_max 19
_diffrn_reflns_limit_k_min -20
_diffrn_reflns_limit_l_max 23
_diffrn_reflns_limit_l_min -22
_diffrn_reflns_number 53388
_diffrn_reflns_point_group_measured_fraction_full 0.985
_diffrn_reflns_point_group_measured_fraction_max 0.967
_diffrn_reflns_theta_full 67.684
_diffrn_reflns_theta_max 68.845
_diffrn_reflns_theta_min 2.371
_diffrn_source 'micro-focus sealed X-ray tube'
_diffrn_source_type 'PhotonJet (Cu) X-ray Source'
_exptl_absorpt_coefficient_mu 1.884
_exptl_absorpt_correction_T_max 1.00000
_exptl_absorpt_correction_T_min 0.86213
_exptl_absorpt_correction_type multi-scan
_exptl_absorpt_process_details
;
CrysAlisPro 1.171.41.115a (Rigaku Oxford Diffraction, 2021)
Empirical absorption correction using spherical harmonics,
implemented in SCALE3 ABSPACK scaling algorithm.
;
_exptl_crystal_colour 'clear whiteish white'
_exptl_crystal_colour_lustre clear
_exptl_crystal_colour_modifier whiteish
_exptl_crystal_colour_primary white
_exptl_crystal_density_diffrn 1.144
_exptl_crystal_description block
_exptl_crystal_F_000 1562
_exptl_crystal_size_max 0.16
_exptl_crystal_size_mid 0.141
_exptl_crystal_size_min 0.116
_refine_diff_density_max 1.639
_refine_diff_density_min -1.329
_refine_diff_density_rms 0.092
_refine_ls_extinction_method none
_refine_ls_goodness_of_fit_ref 1.083
_refine_ls_hydrogen_treatment mixed
_refine_ls_matrix_type full
_refine_ls_number_parameters 864
_refine_ls_number_reflns 14954
_refine_ls_number_restraints 41
_refine_ls_restrained_S_all 1.098
_refine_ls_R_factor_all 0.1136
_refine_ls_R_factor_gt 0.0944
_refine_ls_shift/su_max 0.001
_refine_ls_shift/su_mean 0.000
_refine_ls_structure_factor_coef Fsqd
_refine_ls_weighting_details 'w=1/[\s^2^(Fo^2^)+(0.1883P)^2^+4.0252P] where P=(Fo^2^+2Fc^2^)/3'
_refine_ls_weighting_scheme calc
_refine_ls_wR_factor_gt 0.2739
_refine_ls_wR_factor_ref 0.2989
_reflns_Friedel_coverage 0.000
_reflns_number_gt 11427
_reflns_number_total 14954
_reflns_threshold_expression 'I > 2\s(I)'
_cod_data_source_file d6cc02436j2.cif
_cod_data_source_block sg_483_5june
_cod_original_cell_volume 4172.06(18)
_cod_database_code 7135818
_shelx_shelxl_version_number 2025/1
_shelx_space_group_comment
;
The symmetry employed for this shelxl refinement is uniquely defined
by the following loop, which should always be used as a source of
symmetry information in preference to the above space-group names.
They are only intended as comments.
;
_shelx_estimated_absorpt_t_min 0.753
_shelx_estimated_absorpt_t_max 0.811
_chemical_oxdiff_formula 'C H N O K'
_chemical_oxdiff_usercomment 100K
_olex2_refinement_description
;
1. Restrained distances
 C59-C58 \\sim C60-C59 \\sim C60-C57 \\sim O00H-C57 \\sim O00H-C58
 with sigma of 0.02
 O1-C68 \\sim O1-C67
 with sigma of 0.02
2. Uiso/Uaniso restraints and constraints
Uanis(C36) = Uanis(C67) = Uanis(C68) = Uanis(C66) = Uanis(C65)
Uanis(C57) = Uanis(C60)
Uanis(C59) = Uanis(C60)
Uanis(C57) = Uanis(O00H) = Uanis(C58) = Uanis(C59) = Uanis(C60)
Uanis(C61) = Uanis(C63)
3. Rigid body (RIGU) restrains
 C57, C60, C59, C58, O00H
 with sigma for 1-2 distances of 0.004 and sigma for 1-3 distances of 0.004
4.a Ternary CH refined with riding coordinates:
 C2(H2), C58(H58B)
4.b Secondary CH2 refined with riding coordinates:
 C38(H38A,H38B), C4(H4A,H4B), C48(H48A,H48B), C01J(H01A,H01B), C76(H76A,H76B),
 C74(H74A,H74B), C62(H62A,H62B), C75(H75A,H75B), C57(H57A,H57B), C01U(H01C,
 H01D), C01V(H01E,H01F), C72(H72A,H72B), C024(H02A,H02B), C64(H64A,H64B),
 C63(H63A,H63B), C55(H55A,H55B), C69(H69A,H69B), C71(H71A,H71B), C61(H61A,H61B),
  C54(H54A,H54B), C56(H56A,H56B), C60(H60A,H60B), C53(H53A,H53B), C70(H70A,
 H70B), C59(H59A,H59B), C65(H65A,H65B), C67(H67A,H67B), C68(H68A,H68B),
 C66(H66A,H66B)
4.c Aromatic/amide H refined with riding coordinates:
 C30(H30), C28(H28), C42(H42), C10(H10), C40(H40), C1(H1), C8(H8), C20(H20),
 C19(H19)
4.d Idealised Me refined as rotating group:
 C22(H22A,H22B,H22C), C23(H23A,H23B,H23C), C46(H46A,H46B,H46C), C13(H13A,H13B,
 H13C), C12(H12A,H12B,H12C), C47(H47A,H47B,H47C), C37(H37A,H37B,H37C), C36(H36A,
 H36B,H36C), C14(H14A,H14B,H14C), C17(H17A,H17B,H17C), C33(H33A,H33B,H33C),
 C35(H35A,H35B,H35C), C32(H32A,H32B,H32C), C34(H34A,H34B,H34C), C16(H16A,H16B,
 H16C), C18(H18A,H18B,H18C), C50(H50A,H50B,H50C), C52(H52A,H52B,H52C), C51(H51A,
 H51B,H51C)
;
_olex2_submission_special_instructions 'No special instructions were received'
_oxdiff_exptl_absorpt_empirical_details
;
Empirical correction (ABSPACK) includes:
- Absorption correction using spherical harmonics
- Frame scaling
;
_oxdiff_exptl_absorpt_empirical_full_max 1.602
_oxdiff_exptl_absorpt_empirical_full_min 0.766

loop_
_space_group_symop_operation_xyz
'x, y, z'
'-x, -y, -z'

loop_
_atom_site_label
_atom_site_type_symbol
_atom_site_fract_x
_atom_site_fract_y
_atom_site_fract_z
_atom_site_U_iso_or_equiv
_atom_site_adp_type
_atom_site_occupancy
_atom_site_site_symmetry_order
_atom_site_calc_flag
_atom_site_refinement_flags_posn
_atom_site_refinement_flags_adp
_atom_site_refinement_flags_occupancy
_atom_site_disorder_assembly
_atom_site_disorder_group
K001 K 0.69574(6) 0.73763(5) 0.26311(4) 0.0378(2) Uani 1 1 d . . . . .
K002 K 0.41438(7) 0.58100(5) 0.30670(5) 0.0458(3) Uani 1 1 d . . . . .
K003 K 0.41708(6) 0.69277(5) 0.14067(5) 0.0452(3) Uani 1 1 d . . . . .
O004 O 0.6027(2) 0.64919(16) 0.35328(15) 0.0397(6) Uani 1 1 d . . . . .
O005 O 0.5364(2) 0.82035(15) 0.19770(14) 0.0385(6) Uani 1 1 d . . . . .
O006 O 0.3777(2) 0.54597(17) 0.16519(16) 0.0446(7) Uani 1 1 d . . . . .
O007 O 0.2885(2) 0.6141(2) 0.40138(18) 0.0566(8) Uani 1 1 d . . . . .
O008 O 0.8639(2) 0.6982(2) 0.21008(18) 0.0585(8) Uani 1 1 d . . . . .
N009 N 0.6188(2) 0.5272(2) 0.07006(18) 0.0398(7) Uani 1 1 d . . . . .
N00A N 0.6034(2) 0.62929(19) 0.14054(18) 0.0386(7) Uani 1 1 d . . . . .
N00B N 0.3110(3) 0.8468(2) 0.2923(2) 0.0469(8) Uani 1 1 d . . . . .
O00C O 0.3827(3) 0.4312(2) 0.3469(2) 0.0720(10) Uani 1 1 d . . . . .
N00D N 0.3264(3) 0.7243(2) 0.2555(2) 0.0513(9) Uani 1 1 d . . . . .
O00E O 0.0929(3) 0.9721(3) 0.2145(2) 0.0746(10) Uani 1 1 d . . . . .
C25 C 0.5487(3) 0.8773(2) 0.3139(2) 0.0336(8) Uani 1 1 d . . . . .
C30 C 0.5810(3) 0.9421(2) 0.3643(2) 0.0358(8) Uani 1 1 d . . . . .
H30 H 0.572843 0.935568 0.411122 0.043 Uiso 1 1 calc R U . . .
O00H O 0.8689(3) 0.8423(3) 0.3199(3) 0.1126(13) Uani 1 1 d D . . . .
C3 C 0.5975(3) 0.5497(2) 0.1322(2) 0.0367(8) Uani 1 1 d . . . . .
C44 C 0.6581(3) 0.6896(2) 0.4130(2) 0.0368(8) Uani 1 1 d . . . . .
C26 C 0.5640(3) 0.8833(2) 0.24368(19) 0.0343(8) Uani 1 1 d . . . . .
C29 C 0.6248(3) 1.0163(2) 0.3497(2) 0.0397(9) Uani 1 1 d . . . . .
C24 C 0.4927(3) 0.7990(2) 0.3275(2) 0.0343(8) Uani 1 1 d . . . . .
C43 C 0.7550(3) 0.6660(2) 0.4533(2) 0.0402(9) Uani 1 1 d . . . . .
C5 C 0.4744(3) 0.4367(2) 0.1590(2) 0.0404(9) Uani 1 1 d . . . . .
C21 C 0.3773(3) 0.7910(2) 0.2916(2) 0.0394(9) Uani 1 1 d . . . . .
C38 C 0.5134(3) 0.7767(2) 0.4062(2) 0.0364(8) Uani 1 1 d . . . . .
H38A H 0.498917 0.822166 0.434817 0.044 Uiso 1 1 calc R U . . .
H38B H 0.463509 0.729746 0.408297 0.044 Uiso 1 1 calc R U . . .
C28 C 0.6380(3) 1.0217(2) 0.2807(2) 0.0435(9) Uani 1 1 d . . . . .
H28 H 0.666910 1.071743 0.268843 0.052 Uiso 1 1 calc R U . . .
C39 C 0.6217(3) 0.7570(2) 0.4411(2) 0.0372(8) Uani 1 1 d . . . . .
C42 C 0.8097(3) 0.7122(3) 0.5158(2) 0.0483(10) Uani 1 1 d . . . . .
H42 H 0.874634 0.696749 0.541534 0.058 Uiso 1 1 calc R U . . .
C6 C 0.3784(3) 0.4691(2) 0.1513(2) 0.0402(9) Uani 1 1 d . . . . .
C2 C 0.6284(3) 0.6580(3) 0.0809(2) 0.0435(9) Uani 1 1 d . . . . .
H2 H 0.685411 0.703608 0.090717 0.052 Uiso 1 1 calc R U . . .
C10 C 0.4774(4) 0.3548(2) 0.1473(2) 0.0467(10) Uani 1 1 d . . . . .
H10 H 0.543037 0.335156 0.154236 0.056 Uiso 1 1 calc R U . . .
C40 C 0.6807(3) 0.7999(3) 0.5044(2) 0.0431(9) Uani 1 1 d . . . . .
H40 H 0.654396 0.844999 0.521579 0.052 Uiso 1 1 calc R U . . .
C1 C 0.6387(3) 0.5962(3) 0.0369(2) 0.0433(9) Uani 1 1 d . . . . .
H1 H 0.656040 0.599763 -0.007452 0.052 Uiso 1 1 calc R U . . .
C31 C 0.6530(4) 1.0874(3) 0.4061(2) 0.0475(10) Uani 1 1 d . . . . .
C4 C 0.5748(3) 0.4932(2) 0.1850(2) 0.0394(8) Uani 1 1 d . . . . .
H4A H 0.572065 0.525160 0.228448 0.047 Uiso 1 1 calc R U . . .
H4B H 0.633158 0.460338 0.199335 0.047 Uiso 1 1 calc R U . . .
C9 C 0.3875(4) 0.3001(3) 0.1257(2) 0.0532(11) Uani 1 1 d . . . . .
C8 C 0.2945(4) 0.3323(3) 0.1172(2) 0.0532(12) Uani 1 1 d . . . . .
H8 H 0.232283 0.296346 0.102419 0.064 Uiso 1 1 calc R U . . .
C45 C 0.7950(3) 0.5891(3) 0.4298(2) 0.0454(9) Uani 1 1 d . . . . .
C22 C 0.6274(3) 0.4458(3) 0.0446(2) 0.0471(10) Uani 1 1 d . . . . .
H22A H 0.683022 0.423481 0.079231 0.071 Uiso 1 1 calc R U . . .
H22B H 0.643400 0.447178 -0.001945 0.071 Uiso 1 1 calc R U . . .
H22C H 0.561514 0.411975 0.039240 0.071 Uiso 1 1 calc R U . . .
C41 C 0.7758(3) 0.7794(3) 0.5432(2) 0.0496(10) Uani 1 1 d . . . . .
C48 C 0.8101(3) 0.5949(3) 0.3539(2) 0.0485(10) Uani 1 1 d . . . . .
H48A H 0.783090 0.542648 0.326377 0.058 Uiso 1 1 calc R U . . .
H48B H 0.885474 0.604255 0.358006 0.058 Uiso 1 1 calc R U . . .
C7 C 0.2853(3) 0.4134(3) 0.1288(2) 0.0479(10) Uani 1 1 d . . . . .
C27 C 0.6112(3) 0.9580(2) 0.2283(2) 0.0424(9) Uani 1 1 d . . . . .
C23 C 0.3330(3) 0.9282(3) 0.3252(3) 0.0577(12) Uani 1 1 d . . . . .
H23A H 0.368980 0.927207 0.376235 0.087 Uiso 1 1 calc R U . . .
H23B H 0.267694 0.951596 0.320323 0.087 Uiso 1 1 calc R U . . .
H23C H 0.377098 0.960841 0.301417 0.087 Uiso 1 1 calc R U . . .
O01B O 0.7775(4) 0.3488(4) 0.1968(3) 0.1128(18) Uani 1 1 d . . . . .
C46 C 0.7158(4) 0.5160(3) 0.4299(3) 0.0539(11) Uani 1 1 d . . . . .
H46A H 0.647871 0.524375 0.398700 0.081 Uiso 1 1 calc R U . . .
H46B H 0.710297 0.509531 0.478876 0.081 Uiso 1 1 calc R U . . .
H46C H 0.738907 0.467432 0.412167 0.081 Uiso 1 1 calc R U . . .
C11 C 0.1789(3) 0.4438(3) 0.1184(3) 0.0598(13) Uani 1 1 d . . . . .
C73 C 0.1905(4) 0.5682(4) 0.3667(3) 0.0613(13) Uani 1 1 d . . . . .
C13 C 0.1628(3) 0.5065(4) 0.0620(3) 0.0621(14) Uani 1 1 d . . . . .
H13A H 0.221652 0.548911 0.074606 0.093 Uiso 1 1 calc R U . . .
H13B H 0.098514 0.530066 0.060454 0.093 Uiso 1 1 calc R U . . .
H13C H 0.158064 0.480516 0.014828 0.093 Uiso 1 1 calc R U . . .
C01G C 0.6322(5) 0.9673(3) 0.1545(3) 0.0614(13) Uani 1 1 d . . . . .
C12 C 0.1713(4) 0.4820(4) 0.1906(3) 0.0633(14) Uani 1 1 d . . . . .
H12A H 0.192863 0.445221 0.228484 0.095 Uiso 1 1 calc R U . . .
H12B H 0.099452 0.492029 0.186497 0.095 Uiso 1 1 calc R U . . .
H12C H 0.216846 0.532971 0.202529 0.095 Uiso 1 1 calc R U . . .
C47 C 0.8992(4) 0.5741(3) 0.4800(3) 0.0582(12) Uani 1 1 d . . . . .
H47A H 0.918865 0.522796 0.464837 0.087 Uiso 1 1 calc R U . . .
H47B H 0.892835 0.571948 0.529153 0.087 Uiso 1 1 calc R U . . .
H47C H 0.952513 0.617763 0.478073 0.087 Uiso 1 1 calc R U . . .
C01J C 0.8780(4) 0.6177(3) 0.1876(3) 0.0643(13) Uani 1 1 d . . . . .
H01A H 0.809783 0.585669 0.166483 0.077 Uiso 1 1 calc R U . . .
H01B H 0.916416 0.590298 0.229102 0.077 Uiso 1 1 calc R U . . .
C76 C 0.2688(4) 0.6848(3) 0.4368(3) 0.0657(14) Uani 1 1 d . . . . .
H76A H 0.269732 0.731155 0.406619 0.079 Uiso 1 1 calc R U . . .
H76B H 0.321937 0.698061 0.483170 0.079 Uiso 1 1 calc R U . . .
C20 C 0.2140(3) 0.8121(3) 0.2538(3) 0.0654(15) Uani 1 1 d . . . . .
H20 H 0.151594 0.836777 0.244338 0.078 Uiso 1 1 calc R U . . .
C37 C 0.7014(5) 0.9043(3) 0.1412(3) 0.0708(16) Uani 1 1 d . . . . .
H37A H 0.665957 0.850298 0.141531 0.106 Uiso 1 1 calc R U . . .
H37B H 0.767062 0.911404 0.178993 0.106 Uiso 1 1 calc R U . . .
H37C H 0.715480 0.911017 0.094446 0.106 Uiso 1 1 calc R U . . .
C15 C 0.3947(5) 0.2099(3) 0.1151(3) 0.0690(15) Uani 1 1 d . . . . .
C19 C 0.2240(3) 0.7375(3) 0.2322(3) 0.0672(15) Uani 1 1 d . . . . .
H19 H 0.169047 0.699472 0.205005 0.081 Uiso 1 1 calc R U . . .
C49 C 0.8414(4) 0.8247(4) 0.6133(3) 0.0738(17) Uani 1 1 d . . . . .
C74 C 0.1082(4) 0.6117(4) 0.3838(4) 0.0754(16) Uani 1 1 d . . . . .
H74A H 0.053842 0.573843 0.394835 0.091 Uiso 1 1 calc R U . . .
H74B H 0.075542 0.643244 0.343423 0.091 Uiso 1 1 calc R U . . .
C62 C 0.3992(5) 0.4194(4) 0.4207(3) 0.0727(16) Uani 1 1 d . . . . .
H62A H 0.336041 0.390779 0.429679 0.087 Uiso 1 1 calc R U . . .
H62B H 0.415841 0.471777 0.449069 0.087 Uiso 1 1 calc R U . . .
C75 C 0.1653(4) 0.6658(4) 0.4483(3) 0.0649(13) Uani 1 1 d . . . . .
H75A H 0.131143 0.715171 0.450701 0.078 Uiso 1 1 calc R U . . .
H75B H 0.169586 0.638018 0.493037 0.078 Uiso 1 1 calc R U . . .
C57 C 0.9708(5) 0.8285(5) 0.3566(4) 0.1126(13) Uani 1 1 d D . . . .
H57A H 0.980901 0.771143 0.350593 0.135 Uiso 1 1 calc R U . . .
H57B H 1.023140 0.862075 0.339474 0.135 Uiso 1 1 calc R U . . .
C01U C 0.9181(5) 0.7036(5) 0.1047(3) 0.086(2) Uani 1 1 d . . . . .
H01C H 0.854034 0.698716 0.064572 0.103 Uiso 1 1 calc R U . . .
H01D H 0.977022 0.727969 0.087786 0.103 Uiso 1 1 calc R U . . .
C01V C 0.9058(5) 0.7530(4) 0.1689(4) 0.0778(17) Uani 1 1 d . . . . .
H01E H 0.973887 0.780283 0.197319 0.093 Uiso 1 1 calc R U . . .
H01F H 0.858459 0.794261 0.152802 0.093 Uiso 1 1 calc R U . . .
C36 C 0.5281(10) 0.9551(6) 0.0962(6) 0.157(2) Uani 1 1 d . . . . .
H36A H 0.541022 0.946942 0.049022 0.236 Uiso 1 1 calc R U . . .
H36B H 0.491633 1.002763 0.096972 0.236 Uiso 1 1 calc R U . . .
H36C H 0.485347 0.907801 0.105291 0.236 Uiso 1 1 calc R U . . .
C14 C 0.0887(4) 0.3757(4) 0.0955(3) 0.0779(19) Uani 1 1 d . . . . .
H14A H 0.089186 0.349769 0.049342 0.117 Uiso 1 1 calc R U . . .
H14B H 0.022741 0.397997 0.090601 0.117 Uiso 1 1 calc R U . . .
H14C H 0.096855 0.335986 0.131823 0.117 Uiso 1 1 calc R U . . .
C17 C 0.4765(6) 0.1964(3) 0.0744(3) 0.0815(19) Uani 1 1 d . . . . .
H17A H 0.545213 0.219943 0.103497 0.122 Uiso 1 1 calc R U . . .
H17B H 0.459255 0.222096 0.028763 0.122 Uiso 1 1 calc R U . . .
H17C H 0.477110 0.138549 0.064995 0.122 Uiso 1 1 calc R U . . .
C33 C 0.5487(5) 1.1106(3) 0.4186(3) 0.0714(15) Uani 1 1 d . . . . .
H33A H 0.563454 1.157071 0.453502 0.107 Uiso 1 1 calc R U . . .
H33B H 0.514251 1.064989 0.437036 0.107 Uiso 1 1 calc R U . . .
H33C H 0.503284 1.124143 0.373129 0.107 Uiso 1 1 calc R U . . .
C35 C 0.6876(7) 1.0503(3) 0.1486(3) 0.093(2) Uani 1 1 d . . . . .
H35A H 0.753062 1.059735 0.186516 0.140 Uiso 1 1 calc R U . . .
H35B H 0.643134 1.091710 0.153991 0.140 Uiso 1 1 calc R U . . .
H35C H 0.701922 1.052447 0.101637 0.140 Uiso 1 1 calc R U . . .
C72 C -0.0130(5) 0.9850(4) 0.1928(3) 0.0786(17) Uani 1 1 d . . . . .
H72A H -0.023686 1.037353 0.213549 0.094 Uiso 1 1 calc R U . . .
H72B H -0.057010 0.941625 0.207654 0.094 Uiso 1 1 calc R U . . .
C32 C 0.7060(5) 1.1610(4) 0.3819(4) 0.083(2) Uani 1 1 d . . . . .
H32A H 0.663343 1.174597 0.335456 0.125 Uiso 1 1 calc R U . . .
H32B H 0.774174 1.149809 0.377262 0.125 Uiso 1 1 calc R U . . .
H32C H 0.714729 1.206258 0.417419 0.125 Uiso 1 1 calc R U . . .
C34 C 0.7168(6) 1.0637(4) 0.4761(3) 0.090(2) Uani 1 1 d . . . . .
H34A H 0.737033 1.110757 0.510454 0.135 Uiso 1 1 calc R U . . .
H34B H 0.779194 1.042721 0.469097 0.135 Uiso 1 1 calc R U . . .
H34C H 0.676029 1.021993 0.494560 0.135 Uiso 1 1 calc R U . . .
C024 C 0.9382(5) 0.6257(5) 0.1330(4) 0.093(2) Uani 1 1 d . . . . .
H02A H 1.013305 0.624465 0.155378 0.111 Uiso 1 1 calc R U . . .
H02B H 0.913782 0.581880 0.094542 0.111 Uiso 1 1 calc R U . . .
C64 C 0.4870(6) 0.3708(4) 0.4412(4) 0.090(2) Uani 1 1 d . . . . .
H64A H 0.553843 0.405679 0.458577 0.108 Uiso 1 1 calc R U . . .
H64B H 0.478470 0.334656 0.479014 0.108 Uiso 1 1 calc R U . . .
C16 C 0.4318(7) 0.1757(3) 0.1896(3) 0.093(2) Uani 1 1 d . . . . .
H16A H 0.443883 0.119439 0.183368 0.139 Uiso 1 1 calc R U . . .
H16B H 0.378409 0.178685 0.215400 0.139 Uiso 1 1 calc R U . . .
H16C H 0.496443 0.207222 0.217200 0.139 Uiso 1 1 calc R U . . .
C58 C 0.8464(5) 0.9077(5) 0.3595(4) 0.1126(13) Uani 1 1 d D . . . .
H58B H 0.840337 0.960116 0.336564 0.135 Uiso 1 1 calc R U . . .
C63 C 0.4821(9) 0.3252(5) 0.3750(4) 0.124(2) Uani 1 1 d . . . . .
H63A H 0.552919 0.321792 0.369712 0.148 Uiso 1 1 calc R U . . .
H63B H 0.448053 0.269864 0.374882 0.148 Uiso 1 1 calc R U . . .
C55 C 0.9339(6) 0.3887(5) 0.2843(5) 0.100(2) Uani 1 1 d . . . . .
H55A H 0.950216 0.444454 0.306236 0.120 Uiso 1 1 calc R U . . .
H55B H 0.999461 0.364256 0.290145 0.120 Uiso 1 1 calc R U . . .
C18 C 0.2934(6) 0.1626(4) 0.0729(4) 0.092(2) Uani 1 1 d . . . . .
H18A H 0.266024 0.188201 0.028195 0.138 Uiso 1 1 calc R U . . .
H18B H 0.243075 0.161563 0.101516 0.138 Uiso 1 1 calc R U . . .
H18C H 0.305475 0.107448 0.061686 0.138 Uiso 1 1 calc R U . . .
C50 C 0.7928(7) 0.8963(5) 0.6330(4) 0.127(4) Uani 1 1 d . . . . .
H50A H 0.833853 0.920798 0.679954 0.190 Uiso 1 1 calc R U . . .
H50B H 0.721841 0.878906 0.635176 0.190 Uiso 1 1 calc R U . . .
H50C H 0.790919 0.935814 0.596772 0.190 Uiso 1 1 calc R U . . .
C69 C 0.1451(6) 1.0101(7) 0.1669(4) 0.110(3) Uani 1 1 d . . . . .
H69A H 0.192289 0.974376 0.153423 0.132 Uiso 1 1 calc R U . . .
H69B H 0.186527 1.060996 0.190060 0.132 Uiso 1 1 calc R U . . .
C71 C -0.0375(6) 0.9844(6) 0.1124(4) 0.107(3) Uani 1 1 d . . . . .
H71A H -0.097129 1.014517 0.092403 0.129 Uiso 1 1 calc R U . . .
H71B H -0.052431 0.928792 0.090001 0.129 Uiso 1 1 calc R U . . .
C61 C 0.4236(9) 0.3662(5) 0.3179(4) 0.124(2) Uani 1 1 d . . . . .
H61A H 0.366043 0.328535 0.287164 0.148 Uiso 1 1 calc R U . . .
H61B H 0.468589 0.387135 0.288031 0.148 Uiso 1 1 calc R U . . .
C54 C 0.8606(7) 0.3395(5) 0.3180(5) 0.107(3) Uani 1 1 d . . . . .
H54A H 0.894695 0.295514 0.343865 0.129 Uiso 1 1 calc R U . . .
H54B H 0.837109 0.373749 0.352020 0.129 Uiso 1 1 calc R U . . .
C56 C 0.8782(8) 0.3873(7) 0.2099(5) 0.134(4) Uani 1 1 d . . . . .
H56A H 0.875343 0.443222 0.195174 0.161 Uiso 1 1 calc R U . . .
H56B H 0.915914 0.359188 0.180564 0.161 Uiso 1 1 calc R U . . .
C52 C 0.9509(6) 0.8471(6) 0.6102(6) 0.138(4) Uani 1 1 d . . . . .
H52A H 0.952211 0.888894 0.576213 0.207 Uiso 1 1 calc R U . . .
H52B H 0.978126 0.799615 0.594380 0.207 Uiso 1 1 calc R U . . .
H52C H 0.993950 0.867583 0.657919 0.207 Uiso 1 1 calc R U . . .
C51 C 0.8483(9) 0.7671(6) 0.6744(4) 0.139(4) Uani 1 1 d . . . . .
H51A H 0.895178 0.793319 0.718851 0.209 Uiso 1 1 calc R U . . .
H51B H 0.875069 0.717810 0.661758 0.209 Uiso 1 1 calc R U . . .
H51C H 0.779080 0.753500 0.681318 0.209 Uiso 1 1 calc R U . . .
C60 C 0.9767(5) 0.8497(5) 0.4252(4) 0.1126(13) Uani 1 1 d D . . . .
H60A H 1.047953 0.873859 0.450471 0.135 Uiso 1 1 calc R U . . .
H60B H 0.958948 0.801957 0.450116 0.135 Uiso 1 1 calc R U . . .
C53 C 0.7724(7) 0.3069(7) 0.2569(5) 0.140(4) Uani 1 1 d . . . . .
H53A H 0.775576 0.248937 0.246969 0.168 Uiso 1 1 calc R U . . .
H53B H 0.706022 0.313007 0.268624 0.168 Uiso 1 1 calc R U . . .
C70 C 0.0626(7) 1.0263(8) 0.1022(5) 0.150(5) Uani 1 1 d . . . . .
H70A H 0.076469 1.004296 0.057957 0.180 Uiso 1 1 calc R U . . .
H70B H 0.058879 1.084859 0.099085 0.180 Uiso 1 1 calc R U . . .
C59 C 0.9015(5) 0.9093(5) 0.4247(4) 0.1126(13) Uani 1 1 d D . . . .
H59A H 0.857184 0.894246 0.456758 0.135 Uiso 1 1 calc R U . . .
H59B H 0.938515 0.963686 0.440785 0.135 Uiso 1 1 calc R U . . .
O1 O 0.2762(4) 0.7475(4) 0.0322(3) 0.1148(19) Uani 1 1 d D . . . .
C65 C 0.1355(10) 0.7959(6) -0.0420(6) 0.157(2) Uani 1 1 d . . . . .
H65A H 0.061450 0.777395 -0.046892 0.189 Uiso 1 1 calc R U . . .
H65B H 0.141801 0.818769 -0.087270 0.189 Uiso 1 1 calc R U . . .
C67 C 0.1981(10) 0.7302(6) -0.0256(6) 0.157(2) Uani 1 1 d D . . . .
H67A H 0.153811 0.681945 -0.018372 0.189 Uiso 1 1 calc R U . . .
H67B H 0.225509 0.717203 -0.066860 0.189 Uiso 1 1 calc R U . . .
C68 C 0.2697(10) 0.8379(6) 0.0504(6) 0.157(2) Uani 1 1 d D . . . .
H68A H 0.284371 0.848379 0.103037 0.189 Uiso 1 1 calc R U . . .
H68B H 0.322235 0.871956 0.033766 0.189 Uiso 1 1 calc R U . . .
C66 C 0.1767(10) 0.8561(6) 0.0190(6) 0.157(2) Uani 1 1 d . . . . .
H66A H 0.180377 0.911054 0.002097 0.189 Uiso 1 1 calc R U . . .
H66B H 0.132212 0.852988 0.052439 0.189 Uiso 1 1 calc R U . . .
H73A H 0.194(5) 0.510(4) 0.381(3) 0.079(18) Uiso 1 1 d . . . . .
H73B H 0.182(5) 0.546(4) 0.319(4) 0.10(2) Uiso 1 1 d . . . . .
H24 H 0.520(3) 0.752(2) 0.301(2) 0.030(9) Uiso 1 1 d . . . . .
H58A H 0.779(5) 0.915(4) 0.350(3) 0.075(17) Uiso 1 1 d . . . . .

loop_
_atom_site_aniso_label
_atom_site_aniso_U_11
_atom_site_aniso_U_22
_atom_site_aniso_U_33
_atom_site_aniso_U_23
_atom_site_aniso_U_13
_atom_site_aniso_U_12
K001 0.0309(4) 0.0426(5) 0.0380(4) -0.0052(3) 0.0069(3) 0.0047(3)
K002 0.0391(5) 0.0436(5) 0.0541(5) -0.0147(4) 0.0171(4) -0.0032(4)
K003 0.0364(4) 0.0411(5) 0.0505(5) -0.0157(4) 0.0009(4) 0.0038(3)
O004 0.0353(13) 0.0382(14) 0.0443(15) -0.0082(12) 0.0099(11) 0.0049(11)
O005 0.0434(14) 0.0323(13) 0.0353(13) -0.0090(11) 0.0039(11) 0.0048(11)
O006 0.0333(13) 0.0426(16) 0.0545(17) -0.0181(13) 0.0111(12) -0.0016(11)
O007 0.0443(16) 0.060(2) 0.066(2) -0.0195(16) 0.0219(15) 0.0001(14)
O008 0.0490(17) 0.066(2) 0.060(2) -0.0189(17) 0.0210(15) -0.0023(15)
N009 0.0332(16) 0.0427(18) 0.0411(17) -0.0103(15) 0.0102(13) -0.0016(13)
N00A 0.0331(16) 0.0369(17) 0.0425(18) -0.0077(14) 0.0078(13) -0.0008(13)
N00B 0.0326(17) 0.049(2) 0.054(2) -0.0171(17) 0.0054(15) 0.0090(14)
O00C 0.098(3) 0.064(2) 0.057(2) -0.0101(17) 0.0251(19) 0.017(2)
N00D 0.0301(16) 0.048(2) 0.072(2) -0.0204(19) 0.0113(16) 0.0016(14)
O00E 0.071(2) 0.080(3) 0.068(2) -0.003(2) 0.0085(19) 0.013(2)
C25 0.0298(17) 0.0331(19) 0.0362(19) -0.0058(15) 0.0062(14) 0.0066(14)
C30 0.0360(18) 0.036(2) 0.0346(18) -0.0063(16) 0.0107(15) 0.0027(15)
O00H 0.0582(14) 0.130(3) 0.124(2) -0.073(2) -0.0192(14) 0.0344(15)
C3 0.0275(17) 0.040(2) 0.0387(19) -0.0097(16) 0.0053(14) -0.0002(14)
C44 0.0358(19) 0.037(2) 0.0390(19) 0.0006(16) 0.0137(16) 0.0018(15)
C26 0.0349(18) 0.0338(19) 0.0311(18) -0.0050(15) 0.0033(14) 0.0069(15)
C29 0.044(2) 0.036(2) 0.038(2) -0.0121(17) 0.0112(16) 0.0030(16)
C24 0.0297(17) 0.0331(19) 0.0381(19) -0.0083(16) 0.0075(15) 0.0029(14)
C43 0.0362(19) 0.043(2) 0.043(2) 0.0056(18) 0.0116(16) 0.0093(16)
C5 0.044(2) 0.039(2) 0.040(2) -0.0070(17) 0.0173(17) -0.0007(16)
C21 0.0312(18) 0.039(2) 0.048(2) -0.0094(17) 0.0110(16) 0.0067(15)
C38 0.0370(19) 0.0335(19) 0.041(2) -0.0040(16) 0.0153(16) 0.0047(15)
C28 0.057(2) 0.034(2) 0.041(2) -0.0053(17) 0.0159(18) 0.0054(17)
C39 0.0334(18) 0.039(2) 0.040(2) 0.0022(17) 0.0113(15) 0.0038(15)
C42 0.039(2) 0.051(3) 0.052(2) 0.004(2) 0.0051(18) 0.0093(18)
C6 0.040(2) 0.037(2) 0.043(2) -0.0163(17) 0.0168(17) -0.0050(16)
C2 0.0329(19) 0.042(2) 0.051(2) -0.0055(19) 0.0077(17) -0.0054(16)
C10 0.067(3) 0.034(2) 0.042(2) -0.0035(18) 0.023(2) 0.0050(19)
C40 0.044(2) 0.042(2) 0.043(2) -0.0003(18) 0.0110(17) 0.0069(17)
C1 0.036(2) 0.052(2) 0.040(2) -0.0072(18) 0.0108(16) -0.0041(17)
C31 0.061(3) 0.037(2) 0.043(2) -0.0144(18) 0.0158(19) -0.0011(18)
C4 0.0381(19) 0.036(2) 0.042(2) -0.0067(17) 0.0102(16) 0.0037(16)
C9 0.082(3) 0.037(2) 0.043(2) -0.0069(19) 0.029(2) -0.009(2)
C8 0.065(3) 0.050(3) 0.044(2) -0.016(2) 0.027(2) -0.022(2)
C45 0.042(2) 0.046(2) 0.049(2) 0.0038(19) 0.0118(18) 0.0132(18)
C22 0.048(2) 0.041(2) 0.053(2) -0.0172(19) 0.0169(19) 0.0011(18)
C41 0.047(2) 0.050(3) 0.046(2) -0.005(2) 0.0013(19) 0.0116(19)
C48 0.043(2) 0.052(3) 0.055(3) 0.002(2) 0.0176(19) 0.0168(19)
C7 0.049(2) 0.049(2) 0.046(2) -0.0237(19) 0.0236(19) -0.0143(19)
C27 0.057(2) 0.034(2) 0.035(2) -0.0017(16) 0.0114(18) 0.0064(17)
C23 0.041(2) 0.054(3) 0.073(3) -0.020(2) 0.006(2) 0.019(2)
O01B 0.096(3) 0.162(5) 0.089(3) 0.053(3) 0.030(3) 0.026(3)
C46 0.064(3) 0.041(2) 0.065(3) 0.009(2) 0.026(2) 0.016(2)
C11 0.042(2) 0.081(4) 0.053(3) -0.031(3) 0.020(2) -0.018(2)
C73 0.051(3) 0.068(4) 0.062(3) -0.023(3) 0.020(2) -0.009(2)
C13 0.036(2) 0.091(4) 0.054(3) -0.024(3) 0.0095(19) -0.001(2)
C01G 0.108(4) 0.038(2) 0.043(2) -0.0055(19) 0.030(3) 0.007(2)
C12 0.044(2) 0.087(4) 0.057(3) -0.035(3) 0.023(2) -0.011(2)
C47 0.056(3) 0.061(3) 0.060(3) 0.007(2) 0.011(2) 0.029(2)
C01J 0.055(3) 0.070(3) 0.063(3) -0.024(3) 0.009(2) 0.014(2)
C76 0.054(3) 0.061(3) 0.083(4) -0.032(3) 0.028(3) -0.004(2)
C20 0.030(2) 0.072(3) 0.086(4) -0.026(3) 0.002(2) 0.013(2)
C37 0.114(5) 0.050(3) 0.063(3) -0.006(2) 0.054(3) 0.002(3)
C15 0.122(5) 0.037(2) 0.047(3) -0.004(2) 0.031(3) -0.010(3)
C19 0.033(2) 0.063(3) 0.093(4) -0.034(3) 0.004(2) -0.001(2)
C49 0.066(3) 0.074(4) 0.062(3) -0.025(3) -0.019(3) 0.024(3)
C74 0.048(3) 0.081(4) 0.091(4) -0.026(3) 0.012(3) 0.004(3)
C62 0.105(5) 0.066(3) 0.053(3) -0.011(3) 0.041(3) -0.011(3)
C75 0.055(3) 0.073(3) 0.070(3) -0.015(3) 0.024(2) 0.008(2)
C57 0.0582(14) 0.130(3) 0.124(2) -0.073(2) -0.0192(14) 0.0344(15)
C01U 0.053(3) 0.148(7) 0.061(3) -0.004(4) 0.027(3) 0.001(4)
C01V 0.066(3) 0.072(4) 0.102(5) -0.008(3) 0.036(3) 0.004(3)
C36 0.189(5) 0.106(3) 0.134(4) -0.010(3) -0.041(3) 0.047(3)
C14 0.052(3) 0.105(5) 0.069(3) -0.046(3) 0.027(3) -0.033(3)
C17 0.148(6) 0.039(3) 0.071(4) 0.001(3) 0.049(4) 0.022(3)
C33 0.082(4) 0.055(3) 0.082(4) -0.022(3) 0.038(3) -0.003(3)
C35 0.188(8) 0.045(3) 0.072(4) 0.008(3) 0.081(5) 0.007(4)
C72 0.068(3) 0.081(4) 0.073(4) -0.002(3) -0.002(3) 0.001(3)
C32 0.105(5) 0.059(3) 0.088(4) -0.037(3) 0.052(4) -0.031(3)
C34 0.130(6) 0.063(4) 0.053(3) -0.028(3) -0.007(3) -0.001(4)
C024 0.065(4) 0.114(6) 0.100(5) -0.057(5) 0.039(3) -0.011(4)
C64 0.101(5) 0.087(4) 0.071(4) 0.030(3) 0.012(3) -0.024(4)
C16 0.182(8) 0.044(3) 0.057(3) 0.004(3) 0.045(4) 0.000(4)
C58 0.0582(14) 0.130(3) 0.124(2) -0.073(2) -0.0192(14) 0.0344(15)
C63 0.223(8) 0.074(3) 0.087(4) -0.011(3) 0.055(4) 0.051(4)
C55 0.081(4) 0.081(5) 0.133(7) 0.007(5) 0.017(4) 0.020(4)
C18 0.136(6) 0.046(3) 0.086(4) -0.012(3) 0.029(4) -0.024(3)
C50 0.132(6) 0.119(6) 0.088(5) -0.066(5) -0.053(5) 0.068(5)
C69 0.080(4) 0.184(9) 0.061(4) 0.002(5) 0.015(3) -0.002(5)
C71 0.097(5) 0.131(7) 0.080(5) 0.024(5) 0.005(4) -0.010(5)
C61 0.223(8) 0.074(3) 0.087(4) -0.011(3) 0.055(4) 0.051(4)
C54 0.130(7) 0.103(6) 0.097(5) 0.030(5) 0.033(5) 0.042(5)
C56 0.119(7) 0.162(9) 0.111(7) 0.012(6) 0.040(6) -0.053(6)
C52 0.072(5) 0.144(8) 0.164(9) -0.085(7) -0.006(5) -0.014(5)
C51 0.212(11) 0.112(6) 0.057(4) -0.020(4) -0.041(5) 0.063(7)
C60 0.0582(14) 0.130(3) 0.124(2) -0.073(2) -0.0192(14) 0.0344(15)
C53 0.095(6) 0.195(10) 0.127(7) 0.094(8) 0.020(5) -0.005(6)
C70 0.090(6) 0.257(14) 0.086(5) 0.055(7) 0.005(4) -0.024(7)
C59 0.0582(14) 0.130(3) 0.124(2) -0.073(2) -0.0192(14) 0.0344(15)
O1 0.070(3) 0.175(6) 0.085(3) 0.010(3) -0.012(2) 0.040(3)
C65 0.189(5) 0.106(3) 0.134(4) -0.010(3) -0.041(3) 0.047(3)
C67 0.189(5) 0.106(3) 0.134(4) -0.010(3) -0.041(3) 0.047(3)
C68 0.189(5) 0.106(3) 0.134(4) -0.010(3) -0.041(3) 0.047(3)
C66 0.189(5) 0.106(3) 0.134(4) -0.010(3) -0.041(3) 0.047(3)

loop_
_atom_type_symbol
_atom_type_description
_atom_type_scat_dispersion_real
_atom_type_scat_dispersion_imag
_atom_type_scat_source
C C 0.0181 0.0091 'International Tables Vol C Tables 4.2.6.8 and 6.1.1.4'
H H 0.0000 0.0000 'International Tables Vol C Tables 4.2.6.8 and 6.1.1.4'
K K 0.3868 1.0657 'International Tables Vol C Tables 4.2.6.8 and 6.1.1.4'
N N 0.0311 0.0180 'International Tables Vol C Tables 4.2.6.8 and 6.1.1.4'
O O 0.0492 0.0322 'International Tables Vol C Tables 4.2.6.8 and 6.1.1.4'

loop_
_geom_angle_atom_site_label_1
_geom_angle_atom_site_label_2
_geom_angle_atom_site_label_3
_geom_angle
_geom_angle_site_symmetry_1
_geom_angle_site_symmetry_3
_geom_angle_publ_flag
K003 K001 H24 53.7(8) . . ?
O004 K001 K003 80.05(6) . . ?
O004 K001 O008 127.09(10) . . ?
O004 K001 N00A 93.95(9) . . ?
O004 K001 C25 78.99(8) . . ?
O004 K001 C44 24.25(9) . . ?
O004 K001 C26 99.90(9) . . ?
O004 K001 C24 56.14(8) . . ?
O004 K001 C48 58.83(9) . . ?
O004 K001 C58 109.39(18) . . ?
O004 K001 H24 49.0(8) . . ?
O005 K001 K003 41.56(6) . . ?
O005 K001 O004 100.07(8) . . ?
O005 K001 O008 127.57(10) . . ?
O005 K001 N00A 81.01(9) . . ?
O005 K001 C25 42.71(8) . . ?
O005 K001 C44 106.93(9) . . ?
O005 K001 C26 24.58(8) . . ?
O005 K001 C24 50.56(9) . . ?
O005 K001 C48 157.45(10) . . ?
O005 K001 C58 93.95(13) . . ?
O005 K001 H24 52.6(8) . . ?
O008 K001 K003 118.98(7) . . ?
O008 K001 N00A 74.88(9) . . ?
O008 K001 C25 151.45(10) . . ?
O008 K001 C44 125.50(10) . . ?
O008 K001 C26 133.01(11) . . ?
O008 K001 C24 176.42(10) . . ?
O008 K001 C48 69.85(11) . . ?
O008 K001 C58 90.84(14) . . ?
O008 K001 H24 170.5(9) . . ?
N00A K001 K003 46.88(7) . . ?
N00A K001 C25 119.12(9) . . ?
N00A K001 C44 117.75(10) . . ?
N00A K001 C26 105.52(10) . . ?
N00A K001 C24 107.04(9) . . ?
N00A K001 C48 91.96(11) . . ?
N00A K001 C58 156.65(18) . . ?
N00A K001 H24 96.3(9) . . ?
C25 K001 K003 72.54(6) . . ?
C25 K001 C24 24.97(9) . . ?
C25 K001 C58 66.88(12) . . ?
C25 K001 H24 36.7(9) . . ?
O00H K001 K003 150.12(12) . . ?
O00H K001 O004 119.91(15) . . ?
O00H K001 O005 109.50(13) . . ?
O00H K001 O008 68.76(12) . . ?
O00H K001 N00A 140.57(13) . . ?
O00H K001 C25 88.83(11) . . ?
O00H K001 C44 96.00(15) . . ?
O00H K001 C26 89.00(12) . . ?
O00H K001 C24 108.54(11) . . ?
O00H K001 C48 89.55(15) . . ?
O00H K001 C58 22.29(14) . . ?
O00H K001 H24 120.7(9) . . ?
C44 K001 K003 100.16(7) . . ?
C44 K001 C25 72.48(9) . . ?
C44 K001 C24 56.53(9) . . ?
C44 K001 C48 57.60(10) . . ?
C44 K001 C58 85.56(18) . . ?
C44 K001 H24 55.4(8) . . ?
C26 K001 K003 64.39(7) . . ?
C26 K001 C25 24.28(9) . . ?
C26 K001 C44 96.60(10) . . ?
C26 K001 C24 43.78(9) . . ?
C26 K001 C48 153.84(11) . . ?
C26 K001 C58 70.70(13) . . ?
C26 K001 H24 52.1(8) . . ?
C24 K001 K003 62.08(6) . . ?
C24 K001 H24 12.6(9) . . ?
C48 K001 K003 120.32(9) . . ?
C48 K001 C25 129.57(10) . . ?
C48 K001 C24 112.84(10) . . ?
C48 K001 C58 100.46(17) . . ?
C48 K001 H24 107.7(8) . . ?
C58 K001 K003 135.08(12) . . ?
C58 K001 C24 86.36(13) . . ?
C58 K001 H24 98.6(9) . . ?
K001 K002 H24 33.3(8) . . ?
K003 K002 K001 52.999(19) . . ?
K003 K002 H24 53.0(7) . . ?
O004 K002 K001 31.04(6) . . ?
O004 K002 K003 83.80(7) . . ?
O004 K002 O006 107.64(9) . . ?
O004 K002 O007 112.66(9) . . ?
O004 K002 O00C 114.90(11) . . ?
O004 K002 N00D 95.58(9) . . ?
O004 K002 C6 111.70(9) . . ?
O004 K002 C73 136.32(11) . . ?
O004 K002 H24 46.2(7) . . ?
O006 K002 K001 80.14(6) . . ?
O006 K002 K003 42.27(7) . . ?
O006 K002 O007 135.14(9) . . ?
O006 K002 N00D 81.15(11) . . ?
O006 K002 C6 21.16(10) . . ?
O006 K002 C73 113.81(11) . . ?
O006 K002 H24 93.9(7) . . ?
O007 K002 K001 129.99(7) . . ?
O007 K002 K003 124.12(8) . . ?
O007 K002 N00D 76.21(11) . . ?
O007 K002 C6 135.60(9) . . ?
O007 K002 C73 23.69(11) . . ?
O007 K002 H24 99.8(8) . . ?
O00C K002 K001 134.75(10) . . ?
O00C K002 K003 140.65(8) . . ?
O00C K002 O006 98.41(10) . . ?
O00C K002 O007 82.11(11) . . ?
O00C K002 N00D 147.72(12) . . ?
O00C K002 C6 77.95(11) . . ?
O00C K002 C73 72.53(14) . . ?
O00C K002 H24 160.4(7) . . ?
N00D K002 K001 77.26(7) . . ?
N00D K002 K003 48.48(8) . . ?
N00D K002 C6 101.31(11) . . ?
N00D K002 C73 78.16(13) . . ?
N00D K002 H24 49.5(7) . . ?
C6 K002 K001 90.82(7) . . ?
C6 K002 K003 62.78(7) . . ?
C6 K002 C73 111.91(11) . . ?
C6 K002 H24 112.0(8) . . ?
C73 K002 K001 149.29(10) . . ?
C73 K002 K003 118.67(11) . . ?
C73 K002 H24 116.1(8) . . ?
K002 K003 K001 75.21(2) . . ?
O005 K003 K001 44.90(6) . . ?
O005 K003 K002 100.25(7) . . ?
O005 K003 N00A 84.52(9) . . ?
O005 K003 N00D 81.98(10) . . ?
O005 K003 C21 60.86(9) . . ?
O005 K003 C2 81.54(9) . . ?
O005 K003 O1 103.15(15) . . ?
O005 K003 C68 80.55(19) . . ?
O006 K003 K001 99.73(7) . . ?
O006 K003 K002 45.06(7) . . ?
O006 K003 O005 140.61(9) . . ?
O006 K003 N00A 77.48(9) . . ?
O006 K003 N00D 83.81(10) . . ?
O006 K003 C21 101.01(10) . . ?
O006 K003 C2 93.67(10) . . ?
O006 K003 O1 115.35(16) . . ?
O006 K003 C68 134.8(2) . . ?
N00A K003 K001 47.59(7) . . ?
N00A K003 K002 88.02(7) . . ?
N00A K003 N00D 130.77(11) . . ?
N00A K003 C21 123.18(9) . . ?
N00A K003 C2 22.86(10) . . ?
N00A K003 C68 137.4(3) . . ?
N00D K003 K001 92.85(7) . . ?
N00D K003 K002 48.89(8) . . ?
N00D K003 C21 21.13(10) . . ?
N00D K003 C2 150.44(11) . . ?
N00D K003 C68 86.3(3) . . ?
C21 K003 K001 77.98(6) . . ?
C21 K003 K002 59.38(7) . . ?
C21 K003 C68 82.8(2) . . ?
C2 K003 K001 58.45(7) . . ?
C2 K003 K002 110.87(8) . . ?
C2 K003 C21 135.81(10) . . ?
C2 K003 C68 114.8(3) . . ?
O1 K003 K001 143.75(14) . . ?
O1 K003 K002 136.82(13) . . ?
O1 K003 N00A 129.74(15) . . ?
O1 K003 N00D 99.44(15) . . ?
O1 K003 C21 102.69(14) . . ?
O1 K003 C2 108.11(15) . . ?
O1 K003 C68 24.83(19) . . ?
C68 K003 K001 124.74(19) . . ?
C68 K003 K002 133.8(3) . . ?
K002 O004 K001 120.47(10) . . ?
C44 O004 K001 95.3(2) . . ?
C44 O004 K002 135.4(2) . . ?
K003 O005 K001 93.54(9) . . ?
C26 O005 K001 95.6(2) . . ?
C26 O005 K003 152.6(2) . . ?
K003 O006 K002 92.67(9) . . ?
C6 O006 K002 111.0(2) . . ?
C6 O006 K003 151.4(3) . . ?
C73 O007 K002 102.8(3) . . ?
C76 O007 K002 135.2(3) . . ?
C76 O007 C73 108.2(4) . . ?
C01J O008 K001 124.6(3) . . ?
C01V O008 K001 119.3(3) . . ?
C01V O008 C01J 108.5(4) . . ?
C3 N009 C1 107.6(3) . . ?
C3 N009 C22 127.0(4) . . ?
C1 N009 C22 125.2(3) . . ?
K003 N00A K001 85.54(9) . . ?
C3 N00A K001 131.0(3) . . ?
C3 N00A K003 116.1(2) . . ?
C3 N00A C2 105.8(3) . . ?
C2 N00A K001 110.5(2) . . ?
C2 N00A K003 104.4(2) . . ?
C21 N00B C23 129.1(3) . . ?
C21 N00B C20 106.7(4) . . ?
C20 N00B C23 124.3(4) . . ?
C62 O00C K002 118.7(3) . . ?
C62 O00C C61 105.8(5) . . ?
C61 O00C K002 120.7(5) . . ?
K003 N00D K002 82.63(10) . . ?
C21 N00D K002 113.6(3) . . ?
C21 N00D K003 107.4(3) . . ?
C21 N00D C19 106.8(4) . . ?
C19 N00D K002 129.5(3) . . ?
C19 N00D K003 113.1(3) . . ?
C72 O00E C69 108.7(5) . . ?
C30 C25 K001 128.8(2) . . ?
C30 C25 C26 120.3(3) . . ?
C30 C25 C24 123.3(3) . . ?
C26 C25 K001 64.11(19) . . ?
C26 C25 C24 116.3(3) . . ?
C24 C25 K001 78.56(19) . . ?
C25 C30 H30 118.5 . . ?
C25 C30 C29 123.1(4) . . ?
C29 C30 H30 118.5 . . ?
C57 O00H K001 130.6(5) . . ?
C57 O00H C58 105.2(4) . . ?
C58 O00H K001 111.0(4) . . ?
N009 C3 C4 124.7(4) . . ?
N00A C3 N009 110.6(4) . . ?
N00A C3 C4 124.7(3) . . ?
O004 C44 K001 60.41(18) . . ?
O004 C44 C43 121.7(4) . . ?
O004 C44 C39 120.8(3) . . ?
C43 C44 K001 105.0(2) . . ?
C39 C44 K001 106.4(2) . . ?
C39 C44 C43 117.5(4) . . ?
O005 C26 K001 59.86(18) . . ?
O005 C26 C25 119.3(3) . . ?
O005 C26 C27 123.3(3) . . ?
C25 C26 K001 91.6(2) . . ?
C27 C26 K001 117.8(3) . . ?
C27 C26 C25 117.4(3) . . ?
C30 C29 C28 116.0(4) . . ?
C30 C29 C31 120.9(4) . . ?
C28 C29 C31 123.1(4) . . ?
K001 C24 H24 33(2) . . ?
C25 C24 K001 76.47(19) . . ?
C25 C24 C21 112.7(3) . . ?
C25 C24 C38 116.8(3) . . ?
C25 C24 H24 107(2) . . ?
C21 C24 K001 129.8(2) . . ?
C21 C24 C38 110.6(3) . . ?
C21 C24 H24 104(2) . . ?
C38 C24 K001 107.0(2) . . ?
C38 C24 H24 105(2) . . ?
C44 C43 C45 120.5(4) . . ?
C42 C43 C44 118.4(4) . . ?
C42 C43 C45 121.0(4) . . ?
C6 C5 C4 118.5(3) . . ?
C10 C5 C6 121.2(4) . . ?
C10 C5 C4 120.2(4) . . ?
N00B C21 K003 126.8(3) . . ?
N00B C21 C24 127.4(3) . . ?
N00D C21 K003 51.4(2) . . ?
N00D C21 N00B 110.1(3) . . ?
N00D C21 C24 122.4(3) . . ?
C24 C21 K003 90.2(2) . . ?
C24 C38 H38A 108.3 . . ?
C24 C38 H38B 108.3 . . ?
H38A C38 H38B 107.4 . . ?
C39 C38 C24 115.9(3) . . ?
C39 C38 H38A 108.3 . . ?
C39 C38 H38B 108.3 . . ?
C29 C28 H28 118.0 . . ?
C27 C28 C29 123.9(4) . . ?
C27 C28 H28 118.0 . . ?
C44 C39 C38 119.2(3) . . ?
C40 C39 C44 120.7(3) . . ?
C40 C39 C38 119.8(3) . . ?
C43 C42 H42 117.7 . . ?
C41 C42 C43 124.6(4) . . ?
C41 C42 H42 117.7 . . ?
O006 C6 K002 47.88(19) . . ?
O006 C6 C5 120.1(3) . . ?
O006 C6 C7 123.0(4) . . ?
C5 C6 K002 103.8(2) . . ?
C5 C6 C7 116.9(4) . . ?
C7 C6 K002 116.9(2) . . ?
K003 C2 H2 115.3 . . ?
N00A C2 K003 52.77(19) . . ?
N00A C2 H2 115.3 . . ?
C1 C2 K003 128.6(3) . . ?
C1 C2 N00A 110.4(4) . . ?
C1 C2 H2 115.3 . . ?
C5 C10 H10 118.8 . . ?
C5 C10 C9 122.4(4) . . ?
C9 C10 H10 118.8 . . ?
C39 C40 H40 118.6 . . ?
C41 C40 C39 122.7(4) . . ?
C41 C40 H40 118.6 . . ?
N009 C1 H1 127.2 . . ?
C2 C1 N009 105.6(4) . . ?
C2 C1 H1 127.2 . . ?
C29 C31 C33 107.0(4) . . ?
C32 C31 C29 113.0(4) . . ?
C32 C31 C33 107.4(4) . . ?
C34 C31 C29 111.0(4) . . ?
C34 C31 C33 107.1(5) . . ?
C34 C31 C32 111.0(5) . . ?
C3 C4 C5 115.5(3) . . ?
C3 C4 H4A 108.4 . . ?
C3 C4 H4B 108.4 . . ?
C5 C4 H4A 108.4 . . ?
C5 C4 H4B 108.4 . . ?
H4A C4 H4B 107.5 . . ?
C10 C9 C15 120.6(5) . . ?
C8 C9 C10 116.0(4) . . ?
C8 C9 C15 123.4(5) . . ?
C9 C8 H8 117.6 . . ?
C9 C8 C7 124.9(4) . . ?
C7 C8 H8 117.6 . . ?
C48 C45 C43 110.6(3) . . ?
C46 C45 C43 109.2(3) . . ?
C46 C45 C48 109.3(4) . . ?
C47 C45 C43 112.5(4) . . ?
C47 C45 C48 107.4(4) . . ?
C47 C45 C46 107.7(4) . . ?
N009 C22 H22A 109.5 . . ?
N009 C22 H22B 109.5 . . ?
N009 C22 H22C 109.5 . . ?
H22A C22 H22B 109.5 . . ?
H22A C22 H22C 109.5 . . ?
H22B C22 H22C 109.5 . . ?
C42 C41 C49 120.1(4) . . ?
C40 C41 C42 116.0(4) . . ?
C40 C41 C49 123.8(4) . . ?
K001 C48 H48A 108.6 . . ?
K001 C48 H48B 108.6 . . ?
C45 C48 K001 114.6(2) . . ?
C45 C48 H48A 108.6 . . ?
C45 C48 H48B 108.6 . . ?
H48A C48 H48B 107.6 . . ?
C6 C7 C11 120.0(4) . . ?
C8 C7 C6 118.6(4) . . ?
C8 C7 C11 121.4(4) . . ?
C26 C27 C01G 119.7(4) . . ?
C28 C27 C26 119.2(4) . . ?
C28 C27 C01G 121.1(4) . . ?
N00B C23 H23A 109.5 . . ?
N00B C23 H23B 109.5 . . ?
N00B C23 H23C 109.5 . . ?
H23A C23 H23B 109.5 . . ?
H23A C23 H23C 109.5 . . ?
H23B C23 H23C 109.5 . . ?
C56 O01B C53 107.4(6) . . ?
C45 C46 H46A 109.5 . . ?
C45 C46 H46B 109.5 . . ?
C45 C46 H46C 109.5 . . ?
H46A C46 H46B 109.5 . . ?
H46A C46 H46C 109.5 . . ?
H46B C46 H46C 109.5 . . ?
C7 C11 C12 109.4(4) . . ?
C7 C11 C14 112.6(5) . . ?
C13 C11 C7 110.7(4) . . ?
C13 C11 C12 109.4(5) . . ?
C13 C11 C14 108.6(5) . . ?
C14 C11 C12 106.0(4) . . ?
K002 C73 H73A 95(4) . . ?
K002 C73 H73B 64(4) . . ?
O007 C73 K002 53.5(2) . . ?
O007 C73 C74 107.3(4) . . ?
O007 C73 H73A 108(4) . . ?
O007 C73 H73B 117(4) . . ?
C74 C73 K002 146.7(4) . . ?
C74 C73 H73A 118(4) . . ?
C74 C73 H73B 120(4) . . ?
H73A C73 H73B 85(5) . . ?
C11 C13 H13A 109.5 . . ?
C11 C13 H13B 109.5 . . ?
C11 C13 H13C 109.5 . . ?
H13A C13 H13B 109.5 . . ?
H13A C13 H13C 109.5 . . ?
H13B C13 H13C 109.5 . . ?
C27 C01G C36 109.0(7) . . ?
C37 C01G C27 109.8(4) . . ?
C37 C01G C36 109.6(6) . . ?
C35 C01G C27 112.5(4) . . ?
C35 C01G C37 107.6(5) . . ?
C35 C01G C36 108.4(6) . . ?
C11 C12 H12A 109.5 . . ?
C11 C12 H12B 109.5 . . ?
C11 C12 H12C 109.5 . . ?
H12A C12 H12B 109.5 . . ?
H12A C12 H12C 109.5 . . ?
H12B C12 H12C 109.5 . . ?
C45 C47 H47A 109.5 . . ?
C45 C47 H47B 109.5 . . ?
C45 C47 H47C 109.5 . . ?
H47A C47 H47B 109.5 . . ?
H47A C47 H47C 109.5 . . ?
H47B C47 H47C 109.5 . . ?
O008 C01J H01A 110.3 . . ?
O008 C01J H01B 110.3 . . ?
O008 C01J C024 107.1(5) . . ?
H01A C01J H01B 108.6 . . ?
C024 C01J H01A 110.3 . . ?
C024 C01J H01B 110.3 . . ?
O007 C76 H76A 110.6 . . ?
O007 C76 H76B 110.6 . . ?
O007 C76 C75 105.7(4) . . ?
H76A C76 H76B 108.7 . . ?
C75 C76 H76A 110.6 . . ?
C75 C76 H76B 110.6 . . ?
N00B C20 H20 126.4 . . ?
C19 C20 N00B 107.2(4) . . ?
C19 C20 H20 126.4 . . ?
C01G C37 H37A 109.5 . . ?
C01G C37 H37B 109.5 . . ?
C01G C37 H37C 109.5 . . ?
H37A C37 H37B 109.5 . . ?
H37A C37 H37C 109.5 . . ?
H37B C37 H37C 109.5 . . ?
C9 C15 C17 110.2(4) . . ?
C9 C15 C16 108.8(4) . . ?
C17 C15 C16 107.2(6) . . ?
C18 C15 C9 113.5(6) . . ?
C18 C15 C17 107.3(5) . . ?
C18 C15 C16 109.7(5) . . ?
N00D C19 H19 125.4 . . ?
C20 C19 N00D 109.2(4) . . ?
C20 C19 H19 125.4 . . ?
C41 C49 C51 108.3(5) . . ?
C50 C49 C41 112.1(4) . . ?
C50 C49 C51 107.1(7) . . ?
C52 C49 C41 111.0(6) . . ?
C52 C49 C50 112.1(7) . . ?
C52 C49 C51 105.9(7) . . ?
C73 C74 H74A 111.0 . . ?
C73 C74 H74B 111.0 . . ?
C73 C74 C75 103.6(4) . . ?
H74A C74 H74B 109.0 . . ?
C75 C74 H74A 111.0 . . ?
C75 C74 H74B 111.0 . . ?
O00C C62 H62A 110.3 . . ?
O00C C62 H62B 110.3 . . ?
O00C C62 C64 106.9(5) . . ?
H62A C62 H62B 108.6 . . ?
C64 C62 H62A 110.3 . . ?
C64 C62 H62B 110.3 . . ?
C76 C75 C74 103.2(4) . . ?
C76 C75 H75A 111.1 . . ?
C76 C75 H75B 111.1 . . ?
C74 C75 H75A 111.1 . . ?
C74 C75 H75B 111.1 . . ?
H75A C75 H75B 109.1 . . ?
O00H C57 H57A 111.1 . . ?
O00H C57 H57B 111.1 . . ?
H57A C57 H57B 109.1 . . ?
C60 C57 O00H 103.1(5) . . ?
C60 C57 H57A 111.1 . . ?
C60 C57 H57B 111.1 . . ?
H01C C01U H01D 109.1 . . ?
C01V C01U H01C 111.1 . . ?
C01V C01U H01D 111.1 . . ?
C024 C01U H01C 111.1 . . ?
C024 C01U H01D 111.1 . . ?
C024 C01U C01V 103.2(5) . . ?
O008 C01V C01U 106.2(5) . . ?
O008 C01V H01E 110.5 . . ?
O008 C01V H01F 110.5 . . ?
C01U C01V H01E 110.5 . . ?
C01U C01V H01F 110.5 . . ?
H01E C01V H01F 108.7 . . ?
C01G C36 H36A 109.5 . . ?
C01G C36 H36B 109.5 . . ?
C01G C36 H36C 109.5 . . ?
H36A C36 H36B 109.5 . . ?
H36A C36 H36C 109.5 . . ?
H36B C36 H36C 109.5 . . ?
C11 C14 H14A 109.5 . . ?
C11 C14 H14B 109.5 . . ?
C11 C14 H14C 109.5 . . ?
H14A C14 H14B 109.5 . . ?
H14A C14 H14C 109.5 . . ?
H14B C14 H14C 109.5 . . ?
C15 C17 H17A 109.5 . . ?
C15 C17 H17B 109.5 . . ?
C15 C17 H17C 109.5 . . ?
H17A C17 H17B 109.5 . . ?
H17A C17 H17C 109.5 . . ?
H17B C17 H17C 109.5 . . ?
C31 C33 H33A 109.5 . . ?
C31 C33 H33B 109.5 . . ?
C31 C33 H33C 109.5 . . ?
H33A C33 H33B 109.5 . . ?
H33A C33 H33C 109.5 . . ?
H33B C33 H33C 109.5 . . ?
C01G C35 H35A 109.5 . . ?
C01G C35 H35B 109.5 . . ?
C01G C35 H35C 109.5 . . ?
H35A C35 H35B 109.5 . . ?
H35A C35 H35C 109.5 . . ?
H35B C35 H35C 109.5 . . ?
O00E C72 H72A 110.9 . . ?
O00E C72 H72B 110.9 . . ?
O00E C72 C71 104.1(6) . . ?
H72A C72 H72B 108.9 . . ?
C71 C72 H72A 110.9 . . ?
C71 C72 H72B 110.9 . . ?
C31 C32 H32A 109.5 . . ?
C31 C32 H32B 109.5 . . ?
C31 C32 H32C 109.5 . . ?
H32A C32 H32B 109.5 . . ?
H32A C32 H32C 109.5 . . ?
H32B C32 H32C 109.5 . . ?
C31 C34 H34A 109.5 . . ?
C31 C34 H34B 109.5 . . ?
C31 C34 H34C 109.5 . . ?
H34A C34 H34B 109.5 . . ?
H34A C34 H34C 109.5 . . ?
H34B C34 H34C 109.5 . . ?
C01J C024 H02A 110.9 . . ?
C01J C024 H02B 110.9 . . ?
C01U C024 C01J 104.1(5) . . ?
C01U C024 H02A 110.9 . . ?
C01U C024 H02B 110.9 . . ?
H02A C024 H02B 109.0 . . ?
C62 C64 H64A 111.1 . . ?
C62 C64 H64B 111.1 . . ?
H64A C64 H64B 109.0 . . ?
C63 C64 C62 103.5(6) . . ?
C63 C64 H64A 111.1 . . ?
C63 C64 H64B 111.1 . . ?
C15 C16 H16A 109.5 . . ?
C15 C16 H16B 109.5 . . ?
C15 C16 H16C 109.5 . . ?
H16A C16 H16B 109.5 . . ?
H16A C16 H16C 109.5 . . ?
H16B C16 H16C 109.5 . . ?
K001 C58 H58B 117.5 . . ?
K001 C58 H58A 71(4) . . ?
O00H C58 K001 46.7(3) . . ?
O00H C58 H58B 117.5 . . ?
O00H C58 H58A 115(4) . . ?
H58B C58 H58A 74.6 . . ?
C59 C58 K001 124.6(7) . . ?
C59 C58 O00H 109.0(6) . . ?
C59 C58 H58B 117.5 . . ?
C59 C58 H58A 120(4) . . ?
C64 C63 H63A 110.3 . . ?
C64 C63 H63B 110.3 . . ?
H63A C63 H63B 108.6 . . ?
C61 C63 C64 107.0(6) . . ?
C61 C63 H63A 110.3 . . ?
C61 C63 H63B 110.3 . . ?
H55A C55 H55B 108.9 . . ?
C54 C55 H55A 110.9 . . ?
C54 C55 H55B 110.9 . . ?
C56 C55 H55A 110.9 . . ?
C56 C55 H55B 110.9 . . ?
C56 C55 C54 104.4(7) . . ?
C15 C18 H18A 109.5 . . ?
C15 C18 H18B 109.5 . . ?
C15 C18 H18C 109.5 . . ?
H18A C18 H18B 109.5 . . ?
H18A C18 H18C 109.5 . . ?
H18B C18 H18C 109.5 . . ?
C49 C50 H50A 109.5 . . ?
C49 C50 H50B 109.5 . . ?
C49 C50 H50C 109.5 . . ?
H50A C50 H50B 109.5 . . ?
H50A C50 H50C 109.5 . . ?
H50B C50 H50C 109.5 . . ?
O00E C69 H69A 110.4 . . ?
O00E C69 H69B 110.4 . . ?
O00E C69 C70 106.4(6) . . ?
H69A C69 H69B 108.6 . . ?
C70 C69 H69A 110.4 . . ?
C70 C69 H69B 110.4 . . ?
C72 C71 H71A 111.5 . . ?
C72 C71 H71B 111.5 . . ?
C72 C71 C70 101.5(6) . . ?
H71A C71 H71B 109.3 . . ?
C70 C71 H71A 111.5 . . ?
C70 C71 H71B 111.5 . . ?
O00C C61 H61A 109.8 . . ?
O00C C61 H61B 109.8 . . ?
C63 C61 O00C 109.3(6) . . ?
C63 C61 H61A 109.8 . . ?
C63 C61 H61B 109.8 . . ?
H61A C61 H61B 108.3 . . ?
C55 C54 H54A 110.8 . . ?
C55 C54 H54B 110.8 . . ?
H54A C54 H54B 108.9 . . ?
C53 C54 C55 104.7(7) . . ?
C53 C54 H54A 110.8 . . ?
C53 C54 H54B 110.8 . . ?
O01B C56 C55 111.7(7) . . ?
O01B C56 H56A 109.3 . . ?
O01B C56 H56B 109.3 . . ?
C55 C56 H56A 109.3 . . ?
C55 C56 H56B 109.3 . . ?
H56A C56 H56B 107.9 . . ?
C49 C52 H52A 109.5 . . ?
C49 C52 H52B 109.5 . . ?
C49 C52 H52C 109.5 . . ?
H52A C52 H52B 109.5 . . ?
H52A C52 H52C 109.5 . . ?
H52B C52 H52C 109.5 . . ?
C49 C51 H51A 109.5 . . ?
C49 C51 H51B 109.5 . . ?
C49 C51 H51C 109.5 . . ?
H51A C51 H51B 109.5 . . ?
H51A C51 H51C 109.5 . . ?
H51B C51 H51C 109.5 . . ?
C57 C60 H60A 110.3 . . ?
C57 C60 H60B 110.3 . . ?
C57 C60 C59 107.3(6) . . ?
H60A C60 H60B 108.5 . . ?
C59 C60 H60A 110.3 . . ?
C59 C60 H60B 110.3 . . ?
O01B C53 C54 108.8(7) . . ?
O01B C53 H53A 109.9 . . ?
O01B C53 H53B 109.9 . . ?
C54 C53 H53A 109.9 . . ?
C54 C53 H53B 109.9 . . ?
H53A C53 H53B 108.3 . . ?
C69 C70 C71 105.1(7) . . ?
C69 C70 H70A 110.7 . . ?
C69 C70 H70B 110.7 . . ?
C71 C70 H70A 110.7 . . ?
C71 C70 H70B 110.7 . . ?
H70A C70 H70B 108.8 . . ?
C58 C59 C60 105.7(6) . . ?
C58 C59 H59A 110.6 . . ?
C58 C59 H59B 110.6 . . ?
C60 C59 H59A 110.6 . . ?
C60 C59 H59B 110.6 . . ?
H59A C59 H59B 108.7 . . ?
C67 O1 K003 147.6(6) . . ?
C67 O1 C68 102.5(6) . . ?
C68 O1 K003 108.7(4) . . ?
H65A C65 H65B 108.8 . . ?
C67 C65 H65A 110.7 . . ?
C67 C65 H65B 110.7 . . ?
C67 C65 C66 105.3(8) . . ?
C66 C65 H65A 110.7 . . ?
C66 C65 H65B 110.7 . . ?
O1 C67 C65 112.2(8) . . ?
O1 C67 H67A 109.2 . . ?
O1 C67 H67B 109.2 . . ?
C65 C67 H67A 109.2 . . ?
C65 C67 H67B 109.2 . . ?
H67A C67 H67B 107.9 . . ?
K003 C68 H68A 69.5 . . ?
K003 C68 H68B 101.9 . . ?
O1 C68 K003 46.4(3) . . ?
O1 C68 H68A 109.8 . . ?
O1 C68 H68B 109.8 . . ?
H68A C68 H68B 108.2 . . ?
C66 C68 K003 146.3(9) . . ?
C66 C68 O1 109.5(8) . . ?
C66 C68 H68A 109.8 . . ?
C66 C68 H68B 109.8 . . ?
C65 C66 H66A 110.7 . . ?
C65 C66 H66B 110.7 . . ?
C68 C66 C65 105.3(10) . . ?
C68 C66 H66A 110.7 . . ?
C68 C66 H66B 110.7 . . ?
H66A C66 H66B 108.8 . . ?

loop_
_geom_bond_atom_site_label_1
_geom_bond_atom_site_label_2
_geom_bond_distance
_geom_bond_site_symmetry_2
_geom_bond_publ_flag
K001 K003 3.8498(11) . ?
K001 O004 2.789(3) . ?
K001 O005 2.723(3) . ?
K001 O008 2.841(3) . ?
K001 N00A 2.851(3) . ?
K001 C25 3.482(4) . ?
K001 O00H 2.716(5) . ?
K001 C44 3.193(4) . ?
K001 C26 3.134(4) . ?
K001 C24 3.510(4) . ?
K001 C48 3.287(4) . ?
K001 C58 3.483(7) . ?
K001 H24 2.69(4) . ?
K002 K003 3.7876(14) . ?
K002 O004 2.579(3) . ?
K002 O006 2.684(3) . ?
K002 O007 2.877(3) . ?
K002 O00C 2.681(4) . ?
K002 N00D 2.878(4) . ?
K002 C6 3.379(4) . ?
K002 C73 3.489(5) . ?
K002 H24 3.08(4) . ?
K003 O005 2.559(3) . ?
K003 O006 2.550(3) . ?
K003 N00A 2.819(3) . ?
K003 N00D 2.859(4) . ?
K003 C21 3.489(4) . ?
K003 C2 3.429(4) . ?
K003 O1 2.690(4) . ?
K003 C68 3.516(9) . ?
O004 C44 1.317(5) . ?
O005 C26 1.310(4) . ?
O006 C6 1.306(5) . ?
O007 C73 1.438(6) . ?
O007 C76 1.428(6) . ?
O008 C01J 1.447(6) . ?
O008 C01V 1.408(7) . ?
N009 C3 1.356(5) . ?
N009 C1 1.380(6) . ?
N009 C22 1.459(5) . ?
N00A C3 1.327(5) . ?
N00A C2 1.375(5) . ?
N00B C21 1.357(5) . ?
N00B C23 1.451(6) . ?
N00B C20 1.376(6) . ?
O00C C62 1.413(7) . ?
O00C C61 1.427(8) . ?
N00D C21 1.318(5) . ?
N00D C19 1.373(6) . ?
O00E C72 1.415(7) . ?
O00E C69 1.429(9) . ?
C25 C30 1.386(5) . ?
C25 C26 1.432(5) . ?
C25 C24 1.512(5) . ?
C30 H30 0.9500 . ?
C30 C29 1.391(6) . ?
O00H C57 1.413(6) . ?
O00H C58 1.415(7) . ?
C3 C4 1.489(6) . ?
C44 C43 1.434(5) . ?
C44 C39 1.418(6) . ?
C26 C27 1.423(6) . ?
C29 C28 1.398(6) . ?
C29 C31 1.532(5) . ?
C24 C21 1.512(5) . ?
C24 C38 1.543(5) . ?
C24 H24 1.06(4) . ?
C43 C42 1.396(6) . ?
C43 C45 1.543(6) . ?
C5 C6 1.423(6) . ?
C5 C10 1.390(6) . ?
C5 C4 1.522(5) . ?
C38 H38A 0.9900 . ?
C38 H38B 0.9900 . ?
C38 C39 1.510(5) . ?
C28 H28 0.9500 . ?
C28 C27 1.394(6) . ?
C39 C40 1.398(6) . ?
C42 H42 0.9500 . ?
C42 C41 1.393(6) . ?
C6 C7 1.438(5) . ?
C2 H2 1.0000 . ?
C2 C1 1.356(6) . ?
C10 H10 0.9500 . ?
C10 C9 1.397(7) . ?
C40 H40 0.9500 . ?
C40 C41 1.385(6) . ?
C1 H1 0.9500 . ?
C31 C33 1.566(7) . ?
C31 C32 1.513(7) . ?
C31 C34 1.491(8) . ?
C4 H4A 0.9900 . ?
C4 H4B 0.9900 . ?
C9 C8 1.384(7) . ?
C9 C15 1.533(7) . ?
C8 H8 0.9500 . ?
C8 C7 1.392(7) . ?
C45 C48 1.540(6) . ?
C45 C46 1.540(6) . ?
C45 C47 1.529(6) . ?
C22 H22A 0.9800 . ?
C22 H22B 0.9800 . ?
C22 H22C 0.9800 . ?
C41 C49 1.533(6) . ?
C48 H48A 0.9900 . ?
C48 H48B 0.9900 . ?
C7 C11 1.533(7) . ?
C27 C01G 1.538(6) . ?
C23 H23A 0.9800 . ?
C23 H23B 0.9800 . ?
C23 H23C 0.9800 . ?
O01B C56 1.394(10) . ?
O01B C53 1.395(9) . ?
C46 H46A 0.9800 . ?
C46 H46B 0.9800 . ?
C46 H46C 0.9800 . ?
C11 C13 1.533(8) . ?
C11 C12 1.547(6) . ?
C11 C14 1.537(7) . ?
C73 C74 1.484(8) . ?
C73 H73A 1.03(7) . ?
C73 H73B 0.96(8) . ?
C13 H13A 0.9800 . ?
C13 H13B 0.9800 . ?
C13 H13C 0.9800 . ?
C01G C37 1.532(8) . ?
C01G C36 1.539(11) . ?
C01G C35 1.531(7) . ?
C12 H12A 0.9800 . ?
C12 H12B 0.9800 . ?
C12 H12C 0.9800 . ?
C47 H47A 0.9800 . ?
C47 H47B 0.9800 . ?
C47 H47C 0.9800 . ?
C01J H01A 0.9900 . ?
C01J H01B 0.9900 . ?
C01J C024 1.494(9) . ?
C76 H76A 0.9900 . ?
C76 H76B 0.9900 . ?
C76 C75 1.472(7) . ?
C20 H20 0.9500 . ?
C20 C19 1.334(7) . ?
C37 H37A 0.9800 . ?
C37 H37B 0.9800 . ?
C37 H37C 0.9800 . ?
C15 C17 1.540(9) . ?
C15 C16 1.550(8) . ?
C15 C18 1.515(9) . ?
C19 H19 0.9500 . ?
C49 C50 1.506(9) . ?
C49 C52 1.498(11) . ?
C49 C51 1.545(11) . ?
C74 H74A 0.9900 . ?
C74 H74B 0.9900 . ?
C74 C75 1.496(8) . ?
C62 H62A 0.9900 . ?
C62 H62B 0.9900 . ?
C62 C64 1.478(10) . ?
C75 H75A 0.9900 . ?
C75 H75B 0.9900 . ?
C57 H57A 0.9900 . ?
C57 H57B 0.9900 . ?
C57 C60 1.341(9) . ?
C01U H01C 0.9900 . ?
C01U H01D 0.9900 . ?
C01U C01V 1.521(9) . ?
C01U C024 1.458(11) . ?
C01V H01E 0.9900 . ?
C01V H01F 0.9900 . ?
C36 H36A 0.9800 . ?
C36 H36B 0.9800 . ?
C36 H36C 0.9800 . ?
C14 H14A 0.9800 . ?
C14 H14B 0.9800 . ?
C14 H14C 0.9800 . ?
C17 H17A 0.9800 . ?
C17 H17B 0.9800 . ?
C17 H17C 0.9800 . ?
C33 H33A 0.9800 . ?
C33 H33B 0.9800 . ?
C33 H33C 0.9800 . ?
C35 H35A 0.9800 . ?
C35 H35B 0.9800 . ?
C35 H35C 0.9800 . ?
C72 H72A 0.9900 . ?
C72 H72B 0.9900 . ?
C72 C71 1.503(10) . ?
C32 H32A 0.9800 . ?
C32 H32B 0.9800 . ?
C32 H32C 0.9800 . ?
C34 H34A 0.9800 . ?
C34 H34B 0.9800 . ?
C34 H34C 0.9800 . ?
C024 H02A 0.9900 . ?
C024 H02B 0.9900 . ?
C64 H64A 0.9900 . ?
C64 H64B 0.9900 . ?
C64 C63 1.450(10) . ?
C16 H16A 0.9800 . ?
C16 H16B 0.9800 . ?
C16 H16C 0.9800 . ?
C58 H58B 1.0000 . ?
C58 C59 1.280(9) . ?
C58 H58A 0.89(6) . ?
C63 H63A 0.9900 . ?
C63 H63B 0.9900 . ?
C63 C61 1.422(12) . ?
C55 H55A 0.9900 . ?
C55 H55B 0.9900 . ?
C55 C54 1.512(11) . ?
C55 C56 1.437(12) . ?
C18 H18A 0.9800 . ?
C18 H18B 0.9800 . ?
C18 H18C 0.9800 . ?
C50 H50A 0.9800 . ?
C50 H50B 0.9800 . ?
C50 H50C 0.9800 . ?
C69 H69A 0.9900 . ?
C69 H69B 0.9900 . ?
C69 C70 1.492(11) . ?
C71 H71A 0.9900 . ?
C71 H71B 0.9900 . ?
C71 C70 1.516(12) . ?
C61 H61A 0.9900 . ?
C61 H61B 0.9900 . ?
C54 H54A 0.9900 . ?
C54 H54B 0.9900 . ?
C54 C53 1.477(13) . ?
C56 H56A 0.9900 . ?
C56 H56B 0.9900 . ?
C52 H52A 0.9800 . ?
C52 H52B 0.9800 . ?
C52 H52C 0.9800 . ?
C51 H51A 0.9800 . ?
C51 H51B 0.9800 . ?
C51 H51C 0.9800 . ?
C60 H60A 0.9900 . ?
C60 H60B 0.9900 . ?
C60 C59 1.489(8) . ?
C53 H53A 0.9900 . ?
C53 H53B 0.9900 . ?
C70 H70A 0.9900 . ?
C70 H70B 0.9900 . ?
C59 H59A 0.9900 . ?
C59 H59B 0.9900 . ?
O1 C67 1.317(9) . ?
O1 C68 1.559(10) . ?
C65 H65A 0.9900 . ?
C65 H65B 0.9900 . ?
C65 C67 1.447(13) . ?
C65 C66 1.473(13) . ?
C67 H67A 0.9900 . ?
C67 H67B 0.9900 . ?
C68 H68A 0.9900 . ?
C68 H68B 0.9900 . ?
C68 C66 1.309(14) . ?
C66 H66A 0.9900 . ?
C66 H66B 0.9900 . ?

loop_
_geom_torsion_atom_site_label_1
_geom_torsion_atom_site_label_2
_geom_torsion_atom_site_label_3
_geom_torsion_atom_site_label_4
_geom_torsion
_geom_torsion_site_symmetry_1
_geom_torsion_site_symmetry_2
_geom_torsion_site_symmetry_3
_geom_torsion_site_symmetry_4
_geom_torsion_publ_flag
K001 O004 C44 C43 -90.0(3) . . . . ?
K001 O004 C44 C39 92.2(3) . . . . ?
K001 O005 C26 C25 -73.2(3) . . . . ?
K001 O005 C26 C27 105.2(3) . . . . ?
K001 O008 C01J C024 152.8(4) . . . . ?
K001 O008 C01V C01U -134.4(4) . . . . ?
K001 N00A C3 N009 -136.0(3) . . . . ?
K001 N00A C3 C4 41.7(5) . . . . ?
K001 N00A C2 K003 -90.57(18) . . . . ?
K001 N00A C2 C1 145.8(3) . . . . ?
K001 C25 C30 C29 82.6(5) . . . . ?
K001 C25 C26 O005 55.9(3) . . . . ?
K001 C25 C26 C27 -122.6(3) . . . . ?
K001 C25 C24 C21 -127.8(3) . . . . ?
K001 C25 C24 C38 102.5(3) . . . . ?
K001 O00H C57 C60 -104.9(7) . . . . ?
K001 O00H C58 C59 120.1(7) . . . . ?
K001 C44 C43 C42 115.3(3) . . . . ?
K001 C44 C43 C45 -67.4(4) . . . . ?
K001 C44 C39 C38 71.4(3) . . . . ?
K001 C44 C39 C40 -115.0(3) . . . . ?
K001 C26 C27 C28 -109.4(4) . . . . ?
K001 C26 C27 C01G 70.4(5) . . . . ?
K001 C24 C21 K003 1.0(3) . . . . ?
K001 C24 C21 N00B -138.2(4) . . . . ?
K001 C24 C21 N00D 43.6(6) . . . . ?
K001 C24 C38 C39 15.5(4) . . . . ?
K001 C58 C59 C60 59.4(9) . . . . ?
K002 O004 C44 K001 -145.1(3) . . . . ?
K002 O004 C44 C43 125.0(3) . . . . ?
K002 O004 C44 C39 -52.9(5) . . . . ?
K002 O006 C6 C5 -81.3(4) . . . . ?
K002 O006 C6 C7 98.0(4) . . . . ?
K002 O007 C73 C74 -149.2(4) . . . . ?
K002 O007 C76 C75 154.2(4) . . . . ?
K002 O00C C62 C64 -115.3(4) . . . . ?
K002 O00C C61 C63 127.1(7) . . . . ?
K002 N00D C21 K003 89.5(2) . . . . ?
K002 N00D C21 N00B -149.0(3) . . . . ?
K002 N00D C21 C24 29.5(5) . . . . ?
K002 N00D C19 C20 142.8(4) . . . . ?
K002 C6 C7 C8 -122.8(3) . . . . ?
K002 C6 C7 C11 56.8(5) . . . . ?
K002 C73 C74 C75 -67.7(9) . . . . ?
K003 O005 C26 K001 108.8(5) . . . . ?
K003 O005 C26 C25 35.6(7) . . . . ?
K003 O005 C26 C27 -145.9(4) . . . . ?
K003 O006 C6 K002 143.6(6) . . . . ?
K003 O006 C6 C5 62.3(7) . . . . ?
K003 O006 C6 C7 -118.4(5) . . . . ?
K003 N00A C3 N009 115.8(3) . . . . ?
K003 N00A C3 C4 -66.4(4) . . . . ?
K003 N00A C2 C1 -123.7(3) . . . . ?
K003 N00D C21 N00B 121.6(3) . . . . ?
K003 N00D C21 C24 -59.9(5) . . . . ?
K003 N00D C19 C20 -117.4(5) . . . . ?
K003 C2 C1 N009 -57.6(4) . . . . ?
K003 O1 C67 C65 158.2(9) . . . . ?
K003 O1 C68 C66 -151.8(10) . . . . ?
K003 C68 C66 C65 -62(2) . . . . ?
O004 C44 C43 C42 179.5(4) . . . . ?
O004 C44 C43 C45 -3.2(6) . . . . ?
O004 C44 C39 C38 6.5(5) . . . . ?
O004 C44 C39 C40 -179.9(3) . . . . ?
O005 C26 C27 C28 -180.0(4) . . . . ?
O005 C26 C27 C01G -0.1(6) . . . . ?
O006 C6 C7 C8 -178.2(4) . . . . ?
O006 C6 C7 C11 1.4(6) . . . . ?
O007 C73 C74 C75 -19.1(7) . . . . ?
O007 C76 C75 C74 -34.0(6) . . . . ?
O008 C01J C024 C01U -23.4(6) . . . . ?
N009 C3 C4 C5 -66.2(5) . . . . ?
N00A C3 C4 C5 116.3(4) . . . . ?
N00A C2 C1 N009 0.5(4) . . . . ?
N00B C20 C19 N00D -0.9(7) . . . . ?
O00C C62 C64 C63 -27.6(7) . . . . ?
O00E C72 C71 C70 -37.2(9) . . . . ?
O00E C69 C70 C71 -7.8(12) . . . . ?
C25 C30 C29 C28 -2.0(6) . . . . ?
C25 C30 C29 C31 176.3(4) . . . . ?
C25 C26 C27 C28 -1.5(6) . . . . ?
C25 C26 C27 C01G 178.3(4) . . . . ?
C25 C24 C21 K003 92.1(3) . . . . ?
C25 C24 C21 N00B -47.1(6) . . . . ?
C25 C24 C21 N00D 134.7(4) . . . . ?
C25 C24 C38 C39 -67.6(4) . . . . ?
C30 C25 C26 K001 121.6(3) . . . . ?
C30 C25 C26 O005 177.5(3) . . . . ?
C30 C25 C26 C27 -1.1(5) . . . . ?
C30 C25 C24 K001 -129.2(3) . . . . ?
C30 C25 C24 C21 103.0(4) . . . . ?
C30 C25 C24 C38 -26.8(5) . . . . ?
C30 C29 C28 C27 -0.7(6) . . . . ?
C30 C29 C31 C33 -65.8(5) . . . . ?
C30 C29 C31 C32 176.2(5) . . . . ?
C30 C29 C31 C34 50.8(6) . . . . ?
O00H C57 C60 C59 -25.8(10) . . . . ?
O00H C58 C59 C60 9.4(11) . . . . ?
C3 N009 C1 C2 -0.1(4) . . . . ?
C3 N00A C2 K003 123.0(3) . . . . ?
C3 N00A C2 C1 -0.7(4) . . . . ?
C44 C43 C42 C41 1.5(7) . . . . ?
C44 C43 C45 C48 60.2(5) . . . . ?
C44 C43 C45 C46 -60.1(5) . . . . ?
C44 C43 C45 C47 -179.6(4) . . . . ?
C44 C39 C40 C41 -0.5(6) . . . . ?
C26 C25 C30 C29 2.9(6) . . . . ?
C26 C25 C24 K001 53.3(3) . . . . ?
C26 C25 C24 C21 -74.4(4) . . . . ?
C26 C25 C24 C38 155.8(3) . . . . ?
C26 C27 C01G C37 -57.8(6) . . . . ?
C26 C27 C01G C36 62.3(6) . . . . ?
C26 C27 C01G C35 -177.5(5) . . . . ?
C29 C28 C27 C26 2.5(7) . . . . ?
C29 C28 C27 C01G -177.4(4) . . . . ?
C24 C25 C30 C29 -174.5(3) . . . . ?
C24 C25 C26 K001 -60.9(3) . . . . ?
C24 C25 C26 O005 -5.0(5) . . . . ?
C24 C25 C26 C27 176.5(3) . . . . ?
C24 C38 C39 C44 -62.8(5) . . . . ?
C24 C38 C39 C40 123.5(4) . . . . ?
C43 C44 C39 C38 -171.4(3) . . . . ?
C43 C44 C39 C40 2.2(5) . . . . ?
C43 C42 C41 C40 0.2(7) . . . . ?
C43 C42 C41 C49 178.8(5) . . . . ?
C43 C45 C48 K001 -15.5(4) . . . . ?
C5 C6 C7 C8 1.1(6) . . . . ?
C5 C6 C7 C11 -179.3(4) . . . . ?
C5 C10 C9 C8 -0.6(6) . . . . ?
C5 C10 C9 C15 -178.6(4) . . . . ?
C21 N00B C20 C19 0.8(6) . . . . ?
C21 N00D C19 C20 0.6(7) . . . . ?
C21 C24 C38 C39 161.6(3) . . . . ?
C38 C24 C21 K003 -135.1(3) . . . . ?
C38 C24 C21 N00B 85.8(5) . . . . ?
C38 C24 C21 N00D -92.5(5) . . . . ?
C38 C39 C40 C41 173.0(4) . . . . ?
C28 C29 C31 C33 112.3(5) . . . . ?
C28 C29 C31 C32 -5.6(7) . . . . ?
C28 C29 C31 C34 -131.1(5) . . . . ?
C28 C27 C01G C37 122.1(5) . . . . ?
C28 C27 C01G C36 -117.9(6) . . . . ?
C28 C27 C01G C35 2.3(7) . . . . ?
C39 C44 C43 C42 -2.6(5) . . . . ?
C39 C44 C43 C45 174.7(4) . . . . ?
C39 C40 C41 C42 -0.7(7) . . . . ?
C39 C40 C41 C49 -179.2(5) . . . . ?
C42 C43 C45 C48 -122.5(4) . . . . ?
C42 C43 C45 C46 117.1(4) . . . . ?
C42 C43 C45 C47 -2.4(6) . . . . ?
C42 C41 C49 C50 178.8(7) . . . . ?
C42 C41 C49 C52 52.6(8) . . . . ?
C42 C41 C49 C51 -63.2(8) . . . . ?
C6 C5 C10 C9 1.7(6) . . . . ?
C6 C5 C4 C3 -72.5(5) . . . . ?
C6 C7 C11 C13 59.2(5) . . . . ?
C6 C7 C11 C12 -61.5(6) . . . . ?
C6 C7 C11 C14 -179.1(4) . . . . ?
C2 N00A C3 N009 0.6(4) . . . . ?
C2 N00A C3 C4 178.4(3) . . . . ?
C10 C5 C6 K002 128.4(3) . . . . ?
C10 C5 C6 O006 177.5(4) . . . . ?
C10 C5 C6 C7 -1.9(6) . . . . ?
C10 C5 C4 C3 111.2(4) . . . . ?
C10 C9 C8 C7 -0.2(7) . . . . ?
C10 C9 C15 C17 -43.8(6) . . . . ?
C10 C9 C15 C16 73.4(6) . . . . ?
C10 C9 C15 C18 -164.2(5) . . . . ?
C40 C41 C49 C50 -2.7(9) . . . . ?
C40 C41 C49 C52 -129.0(7) . . . . ?
C40 C41 C49 C51 115.2(7) . . . . ?
C1 N009 C3 N00A -0.4(4) . . . . ?
C1 N009 C3 C4 -178.1(3) . . . . ?
C31 C29 C28 C27 -178.9(4) . . . . ?
C4 C5 C6 K002 -47.8(4) . . . . ?
C4 C5 C6 O006 1.2(6) . . . . ?
C4 C5 C6 C7 -178.1(4) . . . . ?
C4 C5 C10 C9 177.9(4) . . . . ?
C9 C8 C7 C6 -0.1(7) . . . . ?
C9 C8 C7 C11 -179.7(4) . . . . ?
C8 C9 C15 C17 138.3(5) . . . . ?
C8 C9 C15 C16 -104.5(6) . . . . ?
C8 C9 C15 C18 17.9(7) . . . . ?
C8 C7 C11 C13 -121.2(5) . . . . ?
C8 C7 C11 C12 118.1(5) . . . . ?
C8 C7 C11 C14 0.6(6) . . . . ?
C45 C43 C42 C41 -175.8(4) . . . . ?
C22 N009 C3 N00A 175.3(3) . . . . ?
C22 N009 C3 C4 -2.5(6) . . . . ?
C22 N009 C1 C2 -175.8(4) . . . . ?
C23 N00B C21 K003 -123.4(4) . . . . ?
C23 N00B C21 N00D -179.7(5) . . . . ?
C23 N00B C21 C24 1.9(8) . . . . ?
C23 N00B C20 C19 -179.9(5) . . . . ?
C46 C45 C48 K001 104.8(3) . . . . ?
C73 O007 C76 C75 22.6(6) . . . . ?
C73 C74 C75 C76 32.1(7) . . . . ?
C47 C45 C48 K001 -138.7(3) . . . . ?
C01J O008 C01V C01U 16.4(6) . . . . ?
C76 O007 C73 K002 147.3(4) . . . . ?
C76 O007 C73 C74 -1.9(6) . . . . ?
C20 N00B C21 K003 55.8(5) . . . . ?
C20 N00B C21 N00D -0.5(5) . . . . ?
C20 N00B C21 C24 -178.9(4) . . . . ?
C15 C9 C8 C7 177.8(4) . . . . ?
C19 N00D C21 K003 -121.6(5) . . . . ?
C19 N00D C21 N00B -0.1(6) . . . . ?
C19 N00D C21 C24 178.4(4) . . . . ?
C62 O00C C61 C63 -11.5(10) . . . . ?
C62 C64 C63 C61 20.2(10) . . . . ?
C57 O00H C58 K001 -145.8(8) . . . . ?
C57 O00H C58 C59 -25.7(11) . . . . ?
C57 C60 C59 C58 10.9(11) . . . . ?
C01V O008 C01J C024 3.9(6) . . . . ?
C01V C01U C024 C01J 32.3(6) . . . . ?
C72 O00E C69 C70 -16.5(10) . . . . ?
C72 C71 C70 C69 27.1(12) . . . . ?
C024 C01U C01V O008 -30.9(6) . . . . ?
C64 C63 C61 O00C -6.1(12) . . . . ?
C58 O00H C57 C60 31.4(10) . . . . ?
C55 C54 C53 O01B -14.7(11) . . . . ?
C69 O00E C72 C71 34.2(8) . . . . ?
C61 O00C C62 C64 24.2(7) . . . . ?
C54 C55 C56 O01B 4.9(12) . . . . ?
C56 O01B C53 C54 18.0(12) . . . . ?
C56 C55 C54 C53 5.9(10) . . . . ?
C53 O01B C56 C55 -14.4(13) . . . . ?
O1 C68 C66 C65 -23.5(15) . . . . ?
C67 O1 C68 K003 171.4(9) . . . . ?
C67 O1 C68 C66 19.6(15) . . . . ?
C67 C65 C66 C68 19.2(16) . . . . ?
C68 O1 C67 C65 -6.4(15) . . . . ?
C66 C65 C67 O1 -6.7(17) . . . . ?
